data_1571929
loop_
_publ_author_name
'Shiels, Dominic'
'Brennessel, William W.'
'Crawley, Matthew R.'
'Matson, Ellen M.'

_publ_section_title
;
 Leveraging a reduced polyoxomolybdate-alkoxide cluster for the formation
 of a stable U(v) sandwich complex.
;
_journal_issue 28
_journal_name_full 'Chemical science'
_journal_page_first 11072
_journal_page_last 11083
_journal_paper_doi 10.1039/d4sc02644f
_journal_volume 15
_journal_year 2024
_chemical_formula_moiety 'C8 H24 Mo10 N2 O36 Th, 2(C16 H36 N), C2 H3 N'
_chemical_formula_sum 'C42 H99 Mo10 N5 O36 Th'
_chemical_formula_weight 2441.70
_space_group_crystal_system triclinic
_space_group_IT_number 2
_space_group_name_Hall '-P 1'
_space_group_name_H-M_alt 'P -1'
_atom_sites_solution_hydrogens geom
_atom_sites_solution_primary dual
_audit_creation_date 2024-03-07
_audit_creation_method
;
Olex2 1.5
(compiled 2024.02.16 svn.r378c4104 for OlexSys, GUI svn.r6928)
;
_audit_update_record
;
2024-04-08 deposited with the CCDC.	2024-06-17 downloaded from the CCDC.
;
_cell_angle_alpha 87.1760(10)
_cell_angle_beta 84.0750(10)
_cell_angle_gamma 73.7140(10)
_cell_formula_units_Z 2
_cell_length_a 12.8161(2)
_cell_length_b 15.4649(2)
_cell_length_c 19.9194(3)
_cell_measurement_reflns_used 36004
_cell_measurement_temperature 100.01(16)
_cell_measurement_theta_max 29.1890
_cell_measurement_theta_min 2.5720
_cell_volume 3768.50(10)
_computing_cell_refinement 'CrysAlisPro 1.171.43.101a (Rigaku OD, 2023)'
_computing_data_collection 'CrysAlisPro system (CCD 43.101a 64-bit (release 13-12-2023))'
_computing_data_reduction 'CrysAlisPro 1.171.43.101a (Rigaku OD, 2023)'
_computing_molecular_graphics 'Olex2 1.5 (Dolomanov et al., 2009)'
_computing_publication_material 'Olex2 1.5 (Dolomanov et al., 2009)'
_computing_structure_refinement 'SHELXL 2014/7 (Sheldrick, 2015)'
_computing_structure_solution 'SHELXT  (Sheldrick, 2015)'
_diffrn_ambient_environment N~2~
_diffrn_ambient_temperature 100.01(16)
_diffrn_detector 'Hybrid Pixel Array Detector'
_diffrn_detector_area_resol_mean 10.0000
_diffrn_detector_type HyPix
_diffrn_measured_fraction_theta_full 0.998
_diffrn_measured_fraction_theta_max 0.993
_diffrn_measurement_details
;
List of Runs (angles in degrees, time in seconds):

  # Type    Start    End  Width  t~exp~   \w     \q     \k     \f   Frames
#--------------------------------------------------------------------------
  1  \w    -21.00  32.00   0.50   45.00    --   -0.14 -99.00 -60.00  106
  2  \w    -23.00  17.00   0.50   45.00    --   -0.14 -99.00  90.00   80
  3  \w    -43.00  11.00   0.50   45.00    --   -0.14 -38.00 150.00  108
  4  \w    -69.00 -41.00   0.50   45.00    --   -0.14 -19.00 -60.00   56
  5  \w    -26.00   4.00   0.50   45.00    --   -0.14 -19.00 -60.00   60
  6  \w     12.00  58.00   0.50   45.00    --   -0.14  38.00 -90.00   92
  7  \w    -18.00  21.00   0.50   45.00    --   -0.14 -77.00 120.00   78
  8  \w    -17.00  62.00   0.50   45.00    --   -0.14   0.00 -30.00  158
;
_diffrn_measurement_device 'four-circle diffractometer'
_diffrn_measurement_device_type 'XtaLAB Synergy, Dualflex, HyPix'
_diffrn_measurement_method '\w scans'
_diffrn_orient_matrix_type 'CrysAlisPro convention (1999,Acta A55,543-557)'
_diffrn_orient_matrix_UB_11 0.0294149000
_diffrn_orient_matrix_UB_12 -0.0015418000
_diffrn_orient_matrix_UB_13 0.0192093000
_diffrn_orient_matrix_UB_21 -0.0328824000
_diffrn_orient_matrix_UB_22 -0.0003948000
_diffrn_orient_matrix_UB_23 0.0206975000
_diffrn_orient_matrix_UB_31 0.0118108000
_diffrn_orient_matrix_UB_32 -0.0376599000
_diffrn_orient_matrix_UB_33 -0.0004020000
_diffrn_radiation_monochromator mirror
_diffrn_radiation_probe x-ray
_diffrn_radiation_type 'Ag K\a'
_diffrn_radiation_wavelength 0.56087
_diffrn_reflns_av_R_equivalents 0.0382
_diffrn_reflns_av_unetI/netI 0.0379
_diffrn_reflns_Laue_measured_fraction_full 0.998
_diffrn_reflns_Laue_measured_fraction_max 0.993
_diffrn_reflns_limit_h_max 19
_diffrn_reflns_limit_h_min -19
_diffrn_reflns_limit_k_max 23
_diffrn_reflns_limit_k_min -22
_diffrn_reflns_limit_l_max 30
_diffrn_reflns_limit_l_min -29
_diffrn_reflns_number 86035
_diffrn_reflns_point_group_measured_fraction_full 0.998
_diffrn_reflns_point_group_measured_fraction_max 0.993
_diffrn_reflns_theta_full 19.665
_diffrn_reflns_theta_max 25.144
_diffrn_reflns_theta_min 2.329
_diffrn_source 'micro-focus sealed X-ray tube'
_diffrn_source_type 'PhotonJet (Ag) X-ray Source'
_exptl_absorpt_coefficient_mu 7.87606
_exptl_absorpt_correction_T_max 0.476
_exptl_absorpt_correction_T_min 0.124
_exptl_absorpt_correction_type gaussian
_exptl_absorpt_process_details
;
CrysAlisPro 1.171.43.101a (Rigaku Oxford Diffraction, 2023)
Numerical absorption correction based on gaussian integration over
a multifaceted crystal model
Empirical absorption correction using spherical harmonics,
implemented in SCALE3 ABSPACK scaling algorithm.
;
_exptl_crystal_colour 'clear violet'
_exptl_crystal_colour_lustre clear
_exptl_crystal_colour_primary violet
_exptl_crystal_density_diffrn 2.152
_exptl_crystal_description block
_exptl_crystal_F_000 2368
_exptl_crystal_size_max 0.416
_exptl_crystal_size_mid 0.324
_exptl_crystal_size_min 0.267
_refine_diff_density_max 1.564
_refine_diff_density_min -1.645
_refine_diff_density_rms 0.127
_refine_ls_extinction_coef 0.00045(4)
_refine_ls_extinction_expression Fc^*^=kFc[1+0.001xFc^2^\l^3^/sin(2\q)]^-1/4^
_refine_ls_extinction_method 'SHELXL-2014/7 (Sheldrick 2014'
_refine_ls_goodness_of_fit_ref 1.040
_refine_ls_hydrogen_treatment constr
_refine_ls_matrix_type full
_refine_ls_number_parameters 939
_refine_ls_number_reflns 27268
_refine_ls_number_restraints 132
_refine_ls_restrained_S_all 1.042
_refine_ls_R_factor_all 0.0372
_refine_ls_R_factor_gt 0.0252
_refine_ls_shift/su_max 0.003
_refine_ls_shift/su_mean 0.000
_refine_ls_structure_factor_coef Fsqd
_refine_ls_weighting_details 'w=1/[\s^2^(Fo^2^)+(0.0207P)^2^+0.7907P] where P=(Fo^2^+2Fc^2^)/3'
_refine_ls_weighting_scheme calc
_refine_ls_wR_factor_gt 0.0507
_refine_ls_wR_factor_ref 0.0530
_reflns_Friedel_coverage 0.000
_reflns_number_gt 22524
_reflns_number_total 27268
_reflns_threshold_expression 'I > 2\s(I)'
_cod_data_source_file d4sc02644f2.cif
_cod_data_source_block matson002_ag_final
_cod_depositor_comments 'Adding full bibliography for 1571928--1571932.cif.'
_cod_database_code 1571929
_shelx_shelxl_version_number 2014/7
_chemical_oxdiff_formula 'C42 H100Mo10 N5 O36 Th'
_shelx_space_group_comment
;
The symmetry employed for this shelxl refinement is uniquely defined
by the following loop, which should always be used as a source of
symmetry information in preference to the above space-group names.
They are only intended as comments.
;
_shelx_estimated_absorpt_t_max 0.256
_shelx_estimated_absorpt_t_min 0.158
_olex2_refinement_description
;
1. Fixed Uiso
 At 1.2 times of:
  All C(H,H) groups
 At 1.5 times of:
  All C(H,H,H) groups, All C(H,H,H,H,H,H) groups
2. Restrained distances
 Mo10-O20 \\sim Mo9-O20
 with sigma of 0.02
 N4-C37B \\sim N4-C37A \\sim N4-C25 \\sim N4-C29 \\sim N4-C33
 with sigma of 0.02
 Mo10-O31B \\sim Mo9-O31A
 with sigma of 0.02
 Mo10-O27 \\sim Mo9-O27
 with sigma of 0.02
 Mo9B-O30B \\sim Mo9A-O30A
 with sigma of 0.02
 Mo10-O26 \\sim Mo9-O26
 with sigma of 0.02
 O20-O31B \\sim O20-O31A
 with sigma of 0.04
 Mo10-O25B \\sim Mo9-O25A
 with sigma of 0.02
 O27-O31B \\sim O27-O31A
 with sigma of 0.04
 O27-O30B \\sim O27-O30A
 with sigma of 0.04
 Mo10-O35 \\sim Mo9-O35
 with sigma of 0.02
 O26-O31B \\sim O26-O31A
 with sigma of 0.04
 Mo9B-O27 \\sim Mo9A-O27
 with sigma of 0.02
 O25B-O31B \\sim O25A-O31A
 with sigma of 0.04
 Mo9B-O19 \\sim Mo9A-O19
 with sigma of 0.02
 O19-O30B \\sim O19-O30A
 with sigma of 0.04
 O25B-O30B \\sim O25A-O30A
 with sigma of 0.04
 Mo9B-O25B \\sim Mo9A-O25A
 with sigma of 0.02
 Mo9B-O24 \\sim Mo9A-O24
 with sigma of 0.02
 Mo9B-O30B \\sim Mo9A-O30A \\sim Mo9-O31A \\sim Mo10-O31B
 with sigma of 0.02
 Mo9B-O34 \\sim Mo9A-O34
 with sigma of 0.02
 O35-O31B \\sim O35-O31A
 with sigma of 0.04
 Mo10-Mo9B \\sim Mo9-Mo9A
 with sigma of 0.04
 O24-O30B \\sim O24-O30A
 with sigma of 0.04
 O34-O30B \\sim O34-O30A
 with sigma of 0.04
 O20-O25B \\sim O20-O25A
 with sigma of 0.04
 O27-O25B \\sim O27-O25A
 with sigma of 0.04
 O26-O25B \\sim O26-O25A
 with sigma of 0.04
 O19-O25B \\sim O19-O25A
 with sigma of 0.04
 O25B-O35 \\sim O25A-O35
 with sigma of 0.04
 O25B-O24 \\sim O25A-O24
 with sigma of 0.04
 O25B-O34 \\sim O25A-O34
 with sigma of 0.04
 Mo10-O25B \\sim Mo9-O25A \\sim Mo9A-O25A \\sim Mo9B-O25B
 with sigma of 0.02
3. Uiso/Uaniso restraints and constraints
Uanis(C37B) \\sim Ueq, Uanis(C37A) \\sim Ueq: with sigma of 0.005 and sigma for
terminal atoms of 0.002
4. Rigid body (RIGU) restrains
 C37B, C37A, C38B, C38A, C39A, C39B, C40
 with sigma for 1-2 distances of 0.004 and sigma for 1-3 distances of 0.004
 O30A, O30B, Mo9A, Mo9B, O25A, O25B, Mo9, Mo10, O31A, O31B
 with sigma for 1-2 distances of 0.004 and sigma for 1-3 distances of 0.004
5. Others
 Sof(H40D)=Sof(H40E)=Sof(H40F)=Sof(C38B)=Sof(H38C)=Sof(H38D)=Sof(C39B)=
 Sof(H39C)=Sof(H39D)=Sof(C37B)=Sof(H37C)=Sof(H37D)=1-FVAR(1)
 Sof(H40A)=Sof(H40B)=Sof(H40C)=Sof(C37A)=Sof(H37A)=Sof(H37B)=Sof(C38A)=
 Sof(H38A)=Sof(H38B)=Sof(C39A)=Sof(H39A)=Sof(H39B)=FVAR(1)
 Sof(O31A)=Sof(Mo9)=Sof(O25A)=Sof(Mo9A)=Sof(O30A)=1-FVAR(2)
 Sof(Mo10)=Sof(Mo9B)=Sof(O25B)=Sof(O31B)=Sof(O30B)=FVAR(2)
6.a Secondary CH2 refined with riding coordinates:
 C19(H19A,H19B), C21(H21A,H21B), C13(H13A,H13B), C18(H18A,H18B), C30(H30A,
 H30B), C9(H9A,H9B), C26(H26A,H26B), C27(H27A,H27B), C25(H25A,H25B), C14(H14A,
 H14B), C23(H23A,H23B), C17(H17A,H17B), C11(H11A,H11B), C10(H10A,H10B),
 C15(H15A,H15B), C33(H33A,H33B), C29(H29A,H29B), C31(H31A,H31B), C22(H22A,H22B),
  C34(H34A,H34B), C35(H35A,H35B), C37A(H37A,H37B), C38A(H38A,H38B), C39A(H39A,
 H39B), C38B(H38C,H38D), C39B(H39C,H39D), C37B(H37C,H37D)
6.b Idealised Me refined as rotating group:
 C3(H3A,H3B,H3C), C4(H4A,H4B,H4C), C40(H40A,H40B,H40C), C40(H40D,H40E,H40F),
 C8(H8A,H8B,H8C), C6(H6A,H6B,H6C), C32(H32A,H32B,H32C), C20(H20A,H20B,H20C),
 C42(H42A,H42B,H42C), C28(H28A,H28B,H28C), C2(H2A,H2B,H2C), C1(H1A,H1B,H1C),
 C24(H24A,H24B,H24C), C7(H7A,H7B,H7C), C12(H12A,H12B,H12C), C5(H5A,H5B,H5C),
 C36(H36A,H36B,H36C), C16(H16A,H16B,H16C)
;
_olex2_submission_special_instructions 'No special instructions were received'
_oxdiff_exptl_absorpt_empirical_details
;
Empirical correction (ABSPACK) includes:
- Absorption correction using spherical harmonics
- Frame scaling
;
_oxdiff_exptl_absorpt_empirical_full_max 1.290
_oxdiff_exptl_absorpt_empirical_full_min 0.773

loop_
_space_group_symop_operation_xyz
'x, y, z'
'-x, -y, -z'

loop_
_atom_site_label
_atom_site_type_symbol
_atom_site_fract_x
_atom_site_fract_y
_atom_site_fract_z
_atom_site_U_iso_or_equiv
_atom_site_adp_type
_atom_site_occupancy
_atom_site_site_symmetry_order
_atom_site_calc_flag
_atom_site_refinement_flags_posn
_atom_site_refinement_flags_adp
_atom_site_refinement_flags_occupancy
_atom_site_disorder_assembly
_atom_site_disorder_group
Th1 Th 0.83028(2) 0.30694(2) 0.74806(2) 0.01291(2) Uani 1 1 d . . . . .
Mo4 Mo 0.54784(2) 0.34499(2) 0.68182(2) 0.01253(3) Uani 1 1 d . . . . .
Mo3 Mo 0.71387(2) 0.43511(2) 0.58801(2) 0.01262(3) Uani 1 1 d . . . . .
Mo1 Mo 0.47602(2) 0.57194(2) 0.65583(2) 0.01342(3) Uani 1 1 d . . . . .
Mo5 Mo 0.55311(2) 0.47276(2) 0.80520(2) 0.01500(4) Uani 1 1 d . . . . .
Mo2 Mo 0.72087(2) 0.56203(2) 0.71131(2) 0.01571(4) Uani 1 1 d . . . . .
Mo7 Mo 0.90364(2) 0.08883(2) 0.85677(2) 0.01511(4) Uani 1 1 d . . . . .
Mo10 Mo 1.0020(2) 0.0658(2) 0.70037(18) 0.0102(5) Uani 0.43(2) 1 d D U P A 2
Mo8 Mo 1.04098(2) 0.23017(2) 0.87989(2) 0.01849(4) Uani 1 1 d . . . . .
Mo9B Mo 1.1439(3) 0.2067(2) 0.72098(17) 0.0115(5) Uani 0.43(2) 1 d D U P A 2
Mo6 Mo 1.17851(2) 0.02101(2) 0.82250(2) 0.02110(4) Uani 1 1 d . . . . .
O9 O 0.61102(13) 0.47236(10) 0.69115(8) 0.0127(3) Uani 1 1 d . . . . .
O1 O 0.81403(13) 0.35511(10) 0.63101(8) 0.0151(3) Uani 1 1 d . . . . .
O4 O 0.82006(14) 0.46523(10) 0.73855(9) 0.0176(3) Uani 1 1 d . . . . .
O7 O 0.62440(15) 0.56701(11) 0.79197(9) 0.0193(3) Uani 1 1 d . . . . .
O20 O 0.89958(14) 0.16786(10) 0.68836(8) 0.0166(3) Uani 1 1 d D . . . .
O3 O 0.67581(14) 0.38838(10) 0.82032(8) 0.0167(3) Uani 1 1 d . . . . .
O27 O 1.04615(13) 0.13022(10) 0.79535(8) 0.0154(3) Uani 1 1 d D . . . .
O16 O 0.56525(13) 0.54294(10) 0.56802(8) 0.0151(3) Uani 1 1 d . . . . .
O2 O 0.67029(13) 0.27767(10) 0.71268(8) 0.0143(3) Uani 1 1 d . . . . .
O8 O 0.75359(14) 0.53721(10) 0.61741(9) 0.0166(3) Uani 1 1 d . . . . .
O21 O 0.81026(13) 0.18563(11) 0.82464(8) 0.0162(3) Uani 1 1 d . . . . .
O6 O 0.48575(14) 0.39356(11) 0.76871(8) 0.0161(3) Uani 1 1 d . . . . .
O17 O 0.42153(13) 0.46321(10) 0.65048(8) 0.0152(3) Uani 1 1 d . . . . .
O26 O 0.92783(15) 0.02372(10) 0.77453(9) 0.0188(3) Uani 1 1 d D . . . .
O19 O 1.01733(14) 0.29163(11) 0.71013(9) 0.0204(3) Uani 1 1 d D . . . .
O22 O 0.92919(14) 0.30956(11) 0.84579(9) 0.0183(3) Uani 1 1 d . . . . .
O5 O 0.61323(13) 0.36425(10) 0.59431(8) 0.0140(3) Uani 1 1 d . . . . .
O15 O 0.56988(14) 0.65084(10) 0.67431(9) 0.0184(3) Uani 1 1 d . . . . .
O23 O 0.95681(15) 0.15298(11) 0.91863(8) 0.0188(3) Uani 1 1 d . . . . .
O25B O 1.1170(9) 0.1188(7) 0.6663(5) 0.015(2) Uani 0.43(2) 1 d D U P A 2
O11 O 0.76079(15) 0.42931(11) 0.50540(9) 0.0199(3) Uani 1 1 d . . . . .
O35 O 1.14395(16) -0.03154(11) 0.73988(9) 0.0238(4) Uani 1 1 d D . . . .
O14 O 0.42722(14) 0.57343(11) 0.75517(9) 0.0175(3) Uani 1 1 d . . . . .
O32 O 1.05679(15) -0.01490(11) 0.87561(9) 0.0217(4) Uani 1 1 d . . . . .
O24 O 1.14845(15) 0.25008(12) 0.81200(10) 0.0236(4) Uani 1 1 d D . . . .
O31B O 0.9970(13) -0.0035(10) 0.6384(6) 0.019(2) Uani 0.43(2) 1 d D U P A 2
O34 O 1.26189(15) 0.08977(13) 0.76062(10) 0.0268(4) Uani 1 1 d D . . . .
O13 O 0.48199(16) 0.49555(12) 0.88162(9) 0.0250(4) Uani 1 1 d . . . . .
O10 O 0.77102(16) 0.65088(11) 0.72011(11) 0.0262(4) Uani 1 1 d . . . . .
O33 O 1.17561(16) 0.10626(13) 0.89561(10) 0.0251(4) Uani 1 1 d . . . . .
O12 O 0.47561(15) 0.27252(11) 0.66838(10) 0.0209(3) Uani 1 1 d . . . . .
O18 O 0.28095(17) 0.71481(13) 0.61737(11) 0.0313(5) Uani 1 1 d . . . . .
O29 O 1.06706(18) 0.27800(13) 0.94911(11) 0.0305(4) Uani 1 1 d . . . . .
O36 O 1.36304(18) -0.13328(14) 0.85947(13) 0.0401(6) Uani 1 1 d . . . . .
O28 O 0.82896(16) 0.03481(12) 0.90849(10) 0.0257(4) Uani 1 1 d . . . . .
N1 N 0.36083(17) 0.65711(13) 0.63100(11) 0.0188(4) Uani 1 1 d . . . . .
O30B O 1.2412(11) 0.2410(9) 0.6731(6) 0.022(2) Uani 0.43(2) 1 d D U P A 2
N3 N 0.26264(17) 0.39007(13) 1.03975(11) 0.0177(4) Uani 1 1 d . . . . .
C3 C 0.5659(2) 0.60577(17) 0.51308(13) 0.0225(5) Uani 1 1 d . . . . .
H3A H 0.6139 0.6429 0.5210 0.034 Uiso 1 1 calc R U . . .
H3B H 0.4916 0.6445 0.5095 0.034 Uiso 1 1 calc R U . . .
H3C H 0.5925 0.5730 0.4710 0.034 Uiso 1 1 calc R U . . .
N4 N 1.0831(2) 0.23261(14) 0.46552(11) 0.0251(5) Uani 1 1 d D . . . .
N2 N 1.2891(2) -0.07048(16) 0.84472(13) 0.0287(5) Uani 1 1 d . . . . .
C19 C -0.0289(2) 0.49280(18) 1.12557(14) 0.0255(5) Uani 1 1 d . . . . .
H19A H -0.0474 0.5448 1.0937 0.031 Uiso 1 1 calc R U . . .
H19B H -0.0599 0.4458 1.1108 0.031 Uiso 1 1 calc R U . . .
C21 C 0.3090(2) 0.47024(15) 1.04320(13) 0.0203(5) Uani 1 1 d . . . . .
H21A H 0.3048 0.4857 1.0912 0.024 Uiso 1 1 calc R U . . .
H21B H 0.3873 0.4510 1.0264 0.024 Uiso 1 1 calc R U . . .
C13 C 0.3152(2) 0.32186(15) 1.09305(13) 0.0194(4) Uani 1 1 d . . . . .
H13A H 0.3955 0.3091 1.0845 0.023 Uiso 1 1 calc R U . . .
H13B H 0.2937 0.3498 1.1379 0.023 Uiso 1 1 calc R U . . .
C18 C 0.0948(2) 0.45588(17) 1.12301(13) 0.0208(5) Uani 1 1 d . . . . .
H18A H 0.1273 0.5046 1.1321 0.025 Uiso 1 1 calc R U . . .
H18B H 0.1143 0.4080 1.1581 0.025 Uiso 1 1 calc R U . . .
C30 C 1.2779(3) 0.1718(2) 0.50017(16) 0.0327(6) Uani 1 1 d . . . . .
H30A H 1.2805 0.2322 0.5128 0.039 Uiso 1 1 calc R U . . .
H30B H 1.3061 0.1630 0.4521 0.039 Uiso 1 1 calc R U . . .
C9 C 0.2883(2) 0.34972(16) 0.96992(13) 0.0199(4) Uani 1 1 d . . . . .
H9A H 0.2633 0.3986 0.9364 0.024 Uiso 1 1 calc R U . . .
H9B H 0.2450 0.3063 0.9673 0.024 Uiso 1 1 calc R U . . .
C26 C 1.0302(2) 0.24846(17) 0.34273(13) 0.0240(5) Uani 1 1 d . . . . .
H26A H 1.0329 0.3118 0.3376 0.029 Uiso 1 1 calc R U . . .
H26B H 0.9544 0.2482 0.3585 0.029 Uiso 1 1 calc R U . . .
C27 C 1.0651(3) 0.20137(19) 0.27523(14) 0.0282(6) Uani 1 1 d . . . . .
H27A H 1.1403 0.2034 0.2597 0.034 Uiso 1 1 calc R U . . .
H27B H 1.0661 0.1373 0.2818 0.034 Uiso 1 1 calc R U . . .
C25 C 1.1075(2) 0.19851(17) 0.39363(12) 0.0228(5) Uani 1 1 d D . . . .
H25A H 1.1822 0.2009 0.3770 0.027 Uiso 1 1 calc R U . . .
H25B H 1.1076 0.1344 0.3949 0.027 Uiso 1 1 calc R U . . .
C14 C 0.2861(2) 0.23349(17) 1.09583(14) 0.0250(5) Uani 1 1 d . . . . .
H14A H 0.3022 0.2065 1.0506 0.030 Uiso 1 1 calc R U . . .
H14B H 0.2071 0.2441 1.1094 0.030 Uiso 1 1 calc R U . . .
C4 C 0.3087(2) 0.46567(19) 0.66124(15) 0.0260(5) Uani 1 1 d . . . . .
H4A H 0.2998 0.4074 0.6497 0.039 Uiso 1 1 calc R U . . .
H4B H 0.2663 0.5133 0.6326 0.039 Uiso 1 1 calc R U . . .
H4C H 0.2826 0.4780 0.7087 0.039 Uiso 1 1 calc R U . . .
C41 C 0.6608(2) -0.00577(17) 0.67862(15) 0.0256(5) Uani 1 1 d . . . . .
C23 C 0.3189(2) 0.62396(16) 1.00774(14) 0.0241(5) Uani 1 1 d . . . . .
H23A H 0.3923 0.6006 0.9835 0.029 Uiso 1 1 calc R U . . .
H23B H 0.3286 0.6317 1.0555 0.029 Uiso 1 1 calc R U . . .
C17 C 0.1396(2) 0.41769(17) 1.05373(13) 0.0195(4) Uani 1 1 d . . . . .
H17A H 0.1131 0.3644 1.0481 0.023 Uiso 1 1 calc R U . . .
H17B H 0.1087 0.4633 1.0192 0.023 Uiso 1 1 calc R U . . .
C11 C 0.4178(3) 0.2560(2) 0.88248(16) 0.0323(6) Uani 1 1 d . . . . .
H11A H 0.3700 0.2153 0.8859 0.039 Uiso 1 1 calc R U . . .
H11B H 0.3929 0.3022 0.8470 0.039 Uiso 1 1 calc R U . . .
C40 C 1.0599(2) 0.47665(17) 0.62138(14) 0.0252(5) Uani 1 1 d . U . . .
H40A H 1.0821 0.5312 0.6276 0.038 Uiso 0.653(6) 1 calc R U P B 1
H40B H 1.0875 0.4318 0.6564 0.038 Uiso 0.653(6) 1 calc R U P B 1
H40C H 0.9800 0.4915 0.6246 0.038 Uiso 0.653(6) 1 calc R U P B 1
H40D H 1.0943 0.5185 0.5955 0.038 Uiso 0.347(6) 1 calc R U P B 2
H40E H 1.1110 0.4396 0.6518 0.038 Uiso 0.347(6) 1 calc R U P B 2
H40F H 0.9938 0.5108 0.6479 0.038 Uiso 0.347(6) 1 calc R U P B 2
C8 C 1.2173(3) -0.0971(2) 0.69746(18) 0.0390(8) Uani 1 1 d . . . . .
H8A H 1.1759 -0.1263 0.6718 0.059 Uiso 1 1 calc R U . . .
H8B H 1.2651 -0.1424 0.7251 0.059 Uiso 1 1 calc R U . . .
H8C H 1.2617 -0.0679 0.6661 0.059 Uiso 1 1 calc R U . . .
C6 C 1.2280(3) 0.0847(2) 0.95562(16) 0.0367(7) Uani 1 1 d . . . . .
H6A H 1.2659 0.1299 0.9629 0.055 Uiso 1 1 calc R U . . .
H6B H 1.2809 0.0251 0.9518 0.055 Uiso 1 1 calc R U . . .
H6C H 1.1735 0.0841 0.9938 0.055 Uiso 1 1 calc R U . . .
C32 C 1.4633(3) 0.1120(2) 0.5431(2) 0.0458(9) Uani 1 1 d . . . . .
H32A H 1.4954 0.1145 0.4965 0.069 Uiso 1 1 calc R U . . .
H32B H 1.5089 0.0607 0.5672 0.069 Uiso 1 1 calc R U . . .
H32C H 1.4592 0.1679 0.5657 0.069 Uiso 1 1 calc R U . . .
C20 C -0.0806(3) 0.5224(2) 1.19571(15) 0.0314(6) Uani 1 1 d . . . . .
H20A H -0.1589 0.5509 1.1940 0.047 Uiso 1 1 calc R U . . .
H20B H -0.0464 0.5657 1.2120 0.047 Uiso 1 1 calc R U . . .
H20C H -0.0698 0.4698 1.2264 0.047 Uiso 1 1 calc R U . . .
C10 C 0.4076(2) 0.30184(18) 0.94961(15) 0.0268(5) Uani 1 1 d . . . . .
H10A H 0.4510 0.3460 0.9455 0.032 Uiso 1 1 calc R U . . .
H10B H 0.4364 0.2564 0.9848 0.032 Uiso 1 1 calc R U . . .
N5 N 0.6401(3) -0.06851(18) 0.66436(17) 0.0449(7) Uani 1 1 d . . . . .
C15 C 0.3516(2) 0.16908(17) 1.14643(15) 0.0264(5) Uani 1 1 d . . . . .
H15A H 0.3306 0.1945 1.1921 0.032 Uiso 1 1 calc R U . . .
H15B H 0.4302 0.1636 1.1351 0.032 Uiso 1 1 calc R U . . .
C42 C 0.6858(3) 0.07543(18) 0.69680(15) 0.0292(6) Uani 1 1 d . . . . .
H42A H 0.7428 0.0874 0.6640 0.044 Uiso 1 1 calc R U . . .
H42B H 0.7115 0.0673 0.7420 0.044 Uiso 1 1 calc R U . . .
H42C H 0.6199 0.1264 0.6967 0.044 Uiso 1 1 calc R U . . .
C33 C 0.9663(2) 0.2363(2) 0.49309(14) 0.0334(7) Uani 1 1 d D . . . .
H33A H 0.9559 0.2546 0.5408 0.040 Uiso 1 1 calc R U . . .
H33B H 0.9159 0.2840 0.4678 0.040 Uiso 1 1 calc R U . . .
C28 C 0.9911(4) 0.2431(3) 0.22123(17) 0.0475(9) Uani 1 1 d . . . . .
H28A H 1.0178 0.2106 0.1791 0.071 Uiso 1 1 calc R U . . .
H28B H 0.9904 0.3064 0.2140 0.071 Uiso 1 1 calc R U . . .
H28C H 0.9169 0.2395 0.2355 0.071 Uiso 1 1 calc R U . . .
C29 C 1.1621(2) 0.1673(2) 0.50897(14) 0.0310(6) Uani 1 1 d D . . . .
H29A H 1.1343 0.1783 0.5569 0.037 Uiso 1 1 calc R U . . .
H29B H 1.1615 0.1053 0.4992 0.037 Uiso 1 1 calc R U . . .
C2 C 0.5361(3) 0.74552(17) 0.68547(19) 0.0369(8) Uani 1 1 d . . . . .
H2A H 0.4753 0.7742 0.6586 0.055 Uiso 1 1 calc R U . . .
H2B H 0.5973 0.7709 0.6720 0.055 Uiso 1 1 calc R U . . .
H2C H 0.5127 0.7564 0.7334 0.055 Uiso 1 1 calc R U . . .
C31 C 1.3498(3) 0.1008(2) 0.54311(18) 0.0439(9) Uani 1 1 d . . . . .
H31A H 1.3153 0.1040 0.5901 0.053 Uiso 1 1 calc R U . . .
H31B H 1.3554 0.0405 0.5260 0.053 Uiso 1 1 calc R U . . .
C22 C 0.2548(2) 0.55556(16) 1.00420(14) 0.0223(5) Uani 1 1 d . . . . .
H22A H 0.2529 0.5412 0.9565 0.027 Uiso 1 1 calc R U . . .
H22B H 0.1787 0.5809 1.0239 0.027 Uiso 1 1 calc R U . . .
C34 C 0.9332(3) 0.1504(2) 0.48997(15) 0.0348(7) Uani 1 1 d . . . . .
H34A H 0.9831 0.1011 0.5144 0.042 Uiso 1 1 calc R U . . .
H34B H 0.9379 0.1328 0.4424 0.042 Uiso 1 1 calc R U . . .
C35 C 0.8161(3) 0.1657(2) 0.52231(16) 0.0378(8) Uani 1 1 d . . . . .
H35A H 0.8125 0.1819 0.5701 0.045 Uiso 1 1 calc R U . . .
H35B H 0.7672 0.2166 0.4988 0.045 Uiso 1 1 calc R U . . .
C1 C 0.3455(3) 0.6408(2) 0.79191(16) 0.0414(9) Uani 1 1 d . . . . .
H1A H 0.3802 0.6780 0.8154 0.062 Uiso 1 1 calc R U . . .
H1B H 0.3031 0.6120 0.8250 0.062 Uiso 1 1 calc R U . . .
H1C H 0.2968 0.6788 0.7607 0.062 Uiso 1 1 calc R U . . .
C24 C 0.2626(3) 0.71551(17) 0.97702(15) 0.0332(7) Uani 1 1 d . . . . .
H24A H 0.2502 0.7080 0.9302 0.050 Uiso 1 1 calc R U . . .
H24B H 0.3090 0.7561 0.9780 0.050 Uiso 1 1 calc R U . . .
H24C H 0.1924 0.7412 1.0031 0.050 Uiso 1 1 calc R U . . .
C7 C 1.3752(2) 0.0781(2) 0.7519(2) 0.0437(9) Uani 1 1 d . . . . .
H7A H 1.3940 0.1074 0.7094 0.066 Uiso 1 1 calc R U . . .
H7B H 1.4133 0.0136 0.7506 0.066 Uiso 1 1 calc R U . . .
H7C H 1.3974 0.1051 0.7896 0.066 Uiso 1 1 calc R U . . .
C37A C 1.0876(5) 0.3264(4) 0.4698(4) 0.0237(12) Uani 0.653(6) 1 d D U P B 1
H37A H 1.0340 0.3660 0.4413 0.028 Uiso 0.653(6) 1 calc R U P B 1
H37B H 1.1612 0.3305 0.4522 0.028 Uiso 0.653(6) 1 calc R U P B 1
C12 C 0.5344(3) 0.2021(2) 0.86236(19) 0.0428(8) Uani 1 1 d . . . . .
H12A H 0.5379 0.1733 0.8191 0.064 Uiso 1 1 calc R U . . .
H12B H 0.5590 0.1558 0.8971 0.064 Uiso 1 1 calc R U . . .
H12C H 0.5817 0.2425 0.8578 0.064 Uiso 1 1 calc R U . . .
C5 C 1.0641(3) -0.0867(2) 0.9234(2) 0.0434(9) Uani 1 1 d . . . . .
H5A H 1.0822 -0.0689 0.9663 0.065 Uiso 1 1 calc R U . . .
H5B H 1.1212 -0.1398 0.9066 0.065 Uiso 1 1 calc R U . . .
H5C H 0.9940 -0.1011 0.9302 0.065 Uiso 1 1 calc R U . . .
C36 C 0.7773(3) 0.0825(3) 0.51871(18) 0.0502(9) Uani 1 1 d . . . . .
H36A H 0.7840 0.0648 0.4716 0.075 Uiso 1 1 calc R U . . .
H36B H 0.7007 0.0955 0.5371 0.075 Uiso 1 1 calc R U . . .
H36C H 0.8220 0.0334 0.5451 0.075 Uiso 1 1 calc R U . . .
C16 C 0.3335(3) 0.07573(19) 1.14716(18) 0.0406(8) Uani 1 1 d . . . . .
H16A H 0.3462 0.0531 1.1011 0.061 Uiso 1 1 calc R U . . .
H16B H 0.2584 0.0794 1.1652 0.061 Uiso 1 1 calc R U . . .
H16C H 0.3845 0.0346 1.1757 0.061 Uiso 1 1 calc R U . . .
C38A C 1.0628(3) 0.3587(2) 0.54182(19) 0.0185(8) Uani 0.653(6) 1 d . U P B 1
H38A H 0.9829 0.3768 0.5536 0.022 Uiso 0.653(6) 1 calc R U P B 1
H38B H 1.0956 0.3088 0.5729 0.022 Uiso 0.653(6) 1 calc R U P B 1
C39A C 1.1076(3) 0.4377(2) 0.55068(19) 0.0180(8) Uani 0.653(6) 1 d . U P B 1
H39A H 1.0853 0.4841 0.5149 0.022 Uiso 0.653(6) 1 calc R U P B 1
H39B H 1.1883 0.4177 0.5480 0.022 Uiso 0.653(6) 1 calc R U P B 1
C38B C 1.1311(5) 0.3756(4) 0.5247(3) 0.0148(13) Uani 0.347(6) 1 d . U P B 2
H38C H 1.1851 0.3329 0.5512 0.018 Uiso 0.347(6) 1 calc R U P B 2
H38D H 1.1625 0.4255 0.5089 0.018 Uiso 0.347(6) 1 calc R U P B 2
C39B C 1.0289(6) 0.4144(4) 0.5717(3) 0.0160(13) Uani 0.347(6) 1 d . U P B 2
H39C H 1.0052 0.3654 0.5970 0.019 Uiso 0.347(6) 1 calc R U P B 2
H39D H 0.9687 0.4496 0.5456 0.019 Uiso 0.347(6) 1 calc R U P B 2
O31A O 1.0066(11) 0.0021(8) 0.6354(5) 0.035(3) Uani 0.57(2) 1 d D U P A 1
Mo9 Mo 1.0077(3) 0.0696(2) 0.70008(15) 0.0227(4) Uani 0.57(2) 1 d D U P A 1
O25A O 1.1202(7) 0.1245(6) 0.6689(4) 0.028(2) Uani 0.57(2) 1 d D U P A 1
Mo9A Mo 1.1416(2) 0.2132(3) 0.7263(2) 0.0255(4) Uani 0.57(2) 1 d D U P A 1
O30A O 1.2389(8) 0.2499(8) 0.6789(6) 0.043(3) Uani 0.57(2) 1 d D U P A 1
C37B C 1.1165(10) 0.3255(7) 0.4609(7) 0.023(2) Uani 0.347(6) 1 d D U P B 2
H37C H 1.1863 0.3142 0.4319 0.028 Uiso 0.347(6) 1 calc R U P B 2
H37D H 1.0611 0.3691 0.4358 0.028 Uiso 0.347(6) 1 calc R U P B 2

loop_
_atom_site_aniso_label
_atom_site_aniso_U_11
_atom_site_aniso_U_22
_atom_site_aniso_U_33
_atom_site_aniso_U_23
_atom_site_aniso_U_13
_atom_site_aniso_U_12
Th1 0.01144(3) 0.01204(3) 0.01524(4) 0.00149(2) -0.00360(2) -0.00270(2)
Mo4 0.01003(7) 0.01327(7) 0.01496(8) -0.00034(6) -0.00149(6) -0.00422(6)
Mo3 0.00973(7) 0.01386(7) 0.01307(8) 0.00184(6) -0.00036(6) -0.00190(6)
Mo1 0.01141(8) 0.01341(7) 0.01380(8) -0.00021(6) -0.00223(6) -0.00039(6)
Mo5 0.01555(8) 0.01571(8) 0.01184(8) -0.00118(6) -0.00165(6) -0.00092(6)
Mo2 0.01608(8) 0.01136(7) 0.02139(9) 0.00107(6) -0.00726(7) -0.00486(6)
Mo7 0.01576(8) 0.01554(8) 0.01332(8) 0.00415(6) -0.00166(6) -0.00386(6)
Mo10 0.0097(7) 0.0112(6) 0.0105(6) -0.0001(4) -0.0007(4) -0.0041(5)
Mo8 0.01802(9) 0.01981(8) 0.01857(9) 0.00010(7) -0.00875(7) -0.00436(7)
Mo9B 0.0097(5) 0.0145(6) 0.0113(7) -0.0002(5) -0.0012(3) -0.0049(3)
Mo6 0.01613(9) 0.02266(9) 0.01872(9) 0.00552(7) -0.00261(7) 0.00344(7)
O9 0.0114(7) 0.0133(6) 0.0129(7) 0.0004(5) -0.0029(6) -0.0020(5)
O1 0.0129(7) 0.0151(7) 0.0170(8) 0.0026(6) -0.0013(6) -0.0038(6)
O4 0.0167(8) 0.0154(7) 0.0226(9) 0.0017(6) -0.0077(7) -0.0059(6)
O7 0.0220(9) 0.0149(7) 0.0214(9) -0.0035(6) -0.0070(7) -0.0034(6)
O20 0.0179(8) 0.0151(7) 0.0147(8) 0.0005(6) -0.0038(6) -0.0006(6)
O3 0.0185(8) 0.0162(7) 0.0142(8) 0.0007(6) -0.0028(6) -0.0027(6)
O27 0.0133(7) 0.0168(7) 0.0145(8) 0.0022(6) -0.0016(6) -0.0019(6)
O16 0.0134(7) 0.0166(7) 0.0137(7) 0.0039(5) -0.0028(6) -0.0017(6)
O2 0.0126(7) 0.0142(7) 0.0169(8) 0.0000(5) -0.0026(6) -0.0047(5)
O8 0.0140(7) 0.0151(7) 0.0212(8) 0.0042(6) -0.0022(6) -0.0055(6)
O21 0.0134(7) 0.0192(7) 0.0155(8) 0.0019(6) -0.0011(6) -0.0045(6)
O6 0.0142(7) 0.0188(7) 0.0147(8) 0.0004(6) 0.0014(6) -0.0046(6)
O17 0.0094(7) 0.0190(7) 0.0169(8) -0.0019(6) -0.0010(6) -0.0030(6)
O26 0.0244(9) 0.0129(7) 0.0195(8) 0.0013(6) -0.0048(7) -0.0050(6)
O19 0.0150(8) 0.0221(8) 0.0239(9) 0.0075(6) -0.0023(7) -0.0058(6)
O22 0.0188(8) 0.0180(7) 0.0201(8) -0.0007(6) -0.0075(7) -0.0059(6)
O5 0.0107(7) 0.0159(7) 0.0148(7) -0.0012(5) -0.0009(6) -0.0029(5)
O15 0.0195(8) 0.0110(7) 0.0244(9) 0.0010(6) -0.0067(7) -0.0025(6)
O23 0.0209(8) 0.0226(8) 0.0113(7) -0.0001(6) -0.0029(6) -0.0030(6)
O25B 0.015(4) 0.023(4) 0.008(4) -0.002(3) 0.000(3) -0.009(4)
O11 0.0175(8) 0.0219(8) 0.0155(8) 0.0034(6) 0.0025(6) -0.0001(6)
O35 0.0234(9) 0.0200(8) 0.0200(9) 0.0002(6) 0.0001(7) 0.0062(7)
O14 0.0150(8) 0.0176(7) 0.0159(8) -0.0030(6) -0.0002(6) 0.0020(6)
O32 0.0229(9) 0.0201(8) 0.0177(8) 0.0073(6) -0.0031(7) 0.0006(7)
O24 0.0175(8) 0.0259(9) 0.0300(10) 0.0052(7) -0.0086(7) -0.0091(7)
O31B 0.024(4) 0.020(4) 0.017(4) -0.004(3) 0.002(3) -0.012(4)
O34 0.0128(8) 0.0325(10) 0.0299(10) 0.0093(8) -0.0022(7) 0.0007(7)
O13 0.0258(10) 0.0288(9) 0.0145(8) -0.0024(7) 0.0016(7) 0.0011(7)
O10 0.0278(10) 0.0167(8) 0.0381(11) 0.0013(7) -0.0137(9) -0.0095(7)
O33 0.0204(9) 0.0302(9) 0.0236(9) 0.0044(7) -0.0122(8) -0.0027(7)
O12 0.0173(8) 0.0199(8) 0.0282(10) 0.0000(7) -0.0045(7) -0.0088(6)
O18 0.0250(10) 0.0270(9) 0.0325(11) -0.0002(8) -0.0104(9) 0.0105(8)
O29 0.0307(11) 0.0338(10) 0.0296(11) -0.0064(8) -0.0152(9) -0.0074(8)
O36 0.0237(11) 0.0337(11) 0.0520(15) 0.0154(10) -0.0078(10) 0.0087(8)
O28 0.0266(10) 0.0276(9) 0.0232(10) 0.0104(7) -0.0022(8) -0.0099(8)
N1 0.0185(10) 0.0185(9) 0.0166(9) -0.0005(7) -0.0018(8) -0.0002(7)
O30B 0.018(4) 0.029(4) 0.023(4) -0.003(3) 0.002(3) -0.013(3)
N3 0.0173(9) 0.0187(9) 0.0180(9) -0.0025(7) -0.0042(8) -0.0055(7)
C3 0.0223(12) 0.0257(12) 0.0152(11) 0.0066(9) -0.0021(9) -0.0007(9)
N4 0.0290(12) 0.0240(10) 0.0118(9) 0.0005(7) 0.0031(8) 0.0078(8)
N2 0.0204(11) 0.0298(11) 0.0292(13) 0.0074(9) -0.0020(9) 0.0027(9)
C19 0.0225(12) 0.0299(13) 0.0213(12) -0.0012(9) -0.0004(10) -0.0033(10)
C21 0.0216(12) 0.0176(10) 0.0236(12) -0.0007(8) -0.0068(10) -0.0067(8)
C13 0.0192(11) 0.0179(10) 0.0227(12) 0.0007(8) -0.0085(9) -0.0056(8)
C18 0.0221(12) 0.0241(11) 0.0158(11) -0.0028(8) -0.0026(9) -0.0048(9)
C30 0.0381(17) 0.0302(14) 0.0316(15) 0.0031(11) -0.0155(13) -0.0088(12)
C9 0.0204(11) 0.0207(10) 0.0189(11) -0.0039(8) -0.0024(9) -0.0054(9)
C26 0.0320(14) 0.0234(11) 0.0162(11) -0.0005(9) 0.0006(10) -0.0080(10)
C27 0.0390(16) 0.0312(13) 0.0176(12) -0.0045(10) 0.0036(11) -0.0165(12)
C25 0.0282(13) 0.0236(11) 0.0138(11) -0.0035(8) 0.0048(9) -0.0044(10)
C14 0.0317(14) 0.0218(11) 0.0258(13) 0.0006(9) -0.0078(11) -0.0129(10)
C4 0.0102(10) 0.0326(13) 0.0344(15) 0.0037(11) -0.0001(10) -0.0060(9)
C41 0.0212(12) 0.0226(11) 0.0308(14) -0.0026(10) -0.0007(10) -0.0026(9)
C23 0.0324(14) 0.0171(10) 0.0218(12) -0.0004(8) 0.0013(10) -0.0067(9)
C17 0.0158(10) 0.0252(11) 0.0176(11) -0.0034(8) -0.0029(9) -0.0047(9)
C11 0.0347(16) 0.0326(14) 0.0295(15) -0.0074(11) 0.0123(12) -0.0136(12)
C40 0.0251(13) 0.0252(12) 0.0231(12) -0.0058(9) -0.0069(10) -0.0009(10)
C8 0.0301(16) 0.0328(15) 0.0426(19) -0.0152(13) -0.0056(14) 0.0133(12)
C6 0.051(2) 0.0306(14) 0.0302(16) 0.0072(11) -0.0244(15) -0.0092(13)
C32 0.0402(19) 0.0456(18) 0.046(2) -0.0134(15) -0.0182(17) 0.0038(15)
C20 0.0322(15) 0.0314(14) 0.0261(14) -0.0022(11) 0.0074(12) -0.0050(11)
C10 0.0202(12) 0.0282(13) 0.0292(14) -0.0028(10) 0.0034(10) -0.0038(10)
N5 0.0514(19) 0.0259(12) 0.060(2) -0.0113(12) -0.0055(16) -0.0131(12)
C15 0.0295(14) 0.0224(12) 0.0297(14) 0.0036(10) -0.0072(11) -0.0104(10)
C42 0.0356(15) 0.0277(13) 0.0293(14) -0.0039(10) 0.0009(12) -0.0179(11)
C33 0.0317(15) 0.0356(14) 0.0169(12) 0.0018(10) 0.0050(11) 0.0139(12)
C28 0.063(3) 0.059(2) 0.0229(16) -0.0019(14) -0.0082(16) -0.0199(19)
C29 0.0267(14) 0.0353(14) 0.0163(12) 0.0050(10) 0.0035(10) 0.0124(11)
C2 0.0351(16) 0.0116(10) 0.064(2) -0.0064(12) -0.0197(16) 0.0006(10)
C31 0.0298(16) 0.0516(19) 0.0314(17) 0.0024(14) 0.0023(13) 0.0173(14)
C22 0.0243(12) 0.0189(10) 0.0220(12) 0.0002(8) -0.0033(10) -0.0031(9)
C34 0.0276(15) 0.0426(16) 0.0210(14) 0.0041(11) 0.0061(11) 0.0081(12)
C35 0.0229(14) 0.058(2) 0.0203(14) 0.0064(12) -0.0005(11) 0.0073(13)
C1 0.0446(19) 0.0365(16) 0.0223(14) -0.0022(11) 0.0053(13) 0.0199(14)
C24 0.0478(19) 0.0203(12) 0.0245(14) 0.0012(10) 0.0076(13) -0.0023(12)
C7 0.0133(13) 0.0494(19) 0.064(2) 0.0151(17) -0.0055(14) -0.0038(12)
C37A 0.020(3) 0.023(2) 0.021(2) -0.0063(15) -0.002(2) 0.0076(18)
C12 0.0419(19) 0.0324(15) 0.046(2) -0.0046(13) 0.0212(16) -0.0047(13)
C5 0.0371(18) 0.0372(16) 0.054(2) 0.0303(15) -0.0127(16) -0.0099(13)
C36 0.038(2) 0.083(3) 0.0263(17) 0.0024(17) -0.0006(14) -0.0139(19)
C16 0.064(2) 0.0238(13) 0.0376(18) 0.0035(12) -0.0099(17) -0.0174(14)
C38A 0.0171(17) 0.0232(17) 0.0155(16) 0.0002(12) 0.0005(13) -0.0068(13)
C39A 0.0132(15) 0.0222(16) 0.0191(17) 0.0017(12) -0.0007(12) -0.0062(12)
C38B 0.016(3) 0.011(3) 0.019(3) 0.0012(19) 0.000(2) -0.006(2)
C39B 0.016(3) 0.019(3) 0.012(3) -0.001(2) 0.000(2) -0.005(2)
O31A 0.051(6) 0.023(4) 0.020(4) -0.006(3) -0.006(3) 0.010(3)
Mo9 0.0292(9) 0.0179(6) 0.0139(6) -0.0008(4) -0.0030(6) 0.0054(5)
O25A 0.020(4) 0.027(3) 0.024(4) 0.008(3) 0.005(3) 0.009(3)
Mo9A 0.0119(4) 0.0301(7) 0.0298(8) 0.0140(5) 0.0001(5) -0.0015(4)
O30A 0.015(3) 0.053(5) 0.053(6) 0.032(4) -0.002(3) -0.005(3)
C37B 0.023(4) 0.020(3) 0.019(4) -0.008(3) -0.008(3) 0.009(3)

loop_
_atom_type_symbol
_atom_type_description
_atom_type_scat_dispersion_real
_atom_type_scat_dispersion_imag
_atom_type_scat_source
C C 0.0013 0.0009 'International Tables Vol C Tables 4.2.6.8 and 6.1.1.4'
H H 0.0000 0.0000 'International Tables Vol C Tables 4.2.6.8 and 6.1.1.4'
Mo Mo -1.2723 3.0874 'International Tables Vol C Tables 4.2.6.8 and 6.1.1.4'
N N 0.0030 0.0020 'International Tables Vol C Tables 4.2.6.8 and 6.1.1.4'
O O 0.0058 0.0036 'International Tables Vol C Tables 4.2.6.8 and 6.1.1.4'
Th Th -3.7304 9.8879 'International Tables Vol C Tables 4.2.6.8 and 6.1.1.4'

loop_
_exptl_crystal_face_index_h
_exptl_crystal_face_index_k
_exptl_crystal_face_index_l
_exptl_crystal_face_perp_dist
0 1 -1 0.1662
0 -1 -1 0.1428
0 -2 -1 0.1397
-1 0 0 0.1655
1 0 0 0.1195
2 1 0 0.1421
-1 -1 0 0.1622
-1 -2 0 0.1779
0 -1 0 0.1726
1 -2 0 0.1597
1 -1 0 0.1461
2 -1 0 0.1385
1 0 -2 0.1513
-1 -2 2 0.1612
-1 0 2 0.1580
-1 2 2 0.1813
0 1 0 0.2218
-1 0 -2 0.1388
-1 1 -2 0.1511
1 0 2 0.1285
1 1 2 0.1442
-1 -2 -2 0.1364
-2 0 -1 0.1502
-2 -2 -1 0.1419
0 0 1 0.1354
0 -1 2 0.1492

loop_
_geom_angle_atom_site_label_1
_geom_angle_atom_site_label_2
_geom_angle_atom_site_label_3
_geom_angle
_geom_angle_site_symmetry_1
_geom_angle_site_symmetry_3
_geom_angle_publ_flag
O1 Th1 O22 144.15(6) . . ?
O4 Th1 O1 71.36(6) . . ?
O4 Th1 O22 83.99(5) . . ?
O20 Th1 O1 77.00(5) . . ?
O20 Th1 O4 142.24(6) . . ?
O20 Th1 O21 71.94(6) . . ?
O20 Th1 O22 112.20(5) . . ?
O3 Th1 O1 111.55(5) . . ?
O3 Th1 O4 71.44(6) . . ?
O3 Th1 O20 141.48(6) . . ?
O3 Th1 O21 81.03(5) . . ?
O3 Th1 O22 83.30(6) . . ?
O2 Th1 O1 71.29(6) . . ?
O2 Th1 O4 111.56(5) . . ?
O2 Th1 O20 75.94(6) . . ?
O2 Th1 O3 72.16(6) . . ?
O2 Th1 O21 78.65(5) . . ?
O2 Th1 O22 143.84(6) . . ?
O21 Th1 O1 140.99(5) . . ?
O21 Th1 O4 145.00(6) . . ?
O21 Th1 O22 71.47(6) . . ?
O19 Th1 O1 79.65(6) . . ?
O19 Th1 O4 82.24(6) . . ?
O19 Th1 O20 72.13(6) . . ?
O19 Th1 O3 145.17(6) . . ?
O19 Th1 O2 140.72(6) . . ?
O19 Th1 O21 111.58(6) . . ?
O19 Th1 O22 71.37(6) . . ?
O2 Mo4 O9 88.67(6) . . ?
O2 Mo4 O6 94.03(7) . . ?
O2 Mo4 O17 160.90(7) . . ?
O2 Mo4 O5 95.29(7) . . ?
O6 Mo4 O9 74.72(6) . . ?
O6 Mo4 O17 80.06(7) . . ?
O17 Mo4 O9 72.26(6) . . ?
O5 Mo4 O9 74.75(6) . . ?
O5 Mo4 O6 147.80(7) . . ?
O5 Mo4 O17 81.13(6) . . ?
O12 Mo4 O9 165.90(7) . . ?
O12 Mo4 O2 105.43(8) . . ?
O12 Mo4 O6 103.58(8) . . ?
O12 Mo4 O17 93.64(7) . . ?
O12 Mo4 O5 103.48(8) . . ?
O1 Mo3 O9 88.97(7) . . ?
O1 Mo3 O16 161.56(7) . . ?
O1 Mo3 O8 94.26(7) . . ?
O1 Mo3 O5 94.94(7) . . ?
O16 Mo3 O9 72.61(6) . . ?
O8 Mo3 O9 75.19(6) . . ?
O8 Mo3 O16 80.43(6) . . ?
O5 Mo3 O9 75.29(6) . . ?
O5 Mo3 O16 81.50(6) . . ?
O5 Mo3 O8 148.85(7) . . ?
O11 Mo3 O9 164.84(7) . . ?
O11 Mo3 O1 106.19(8) . . ?
O11 Mo3 O16 92.23(7) . . ?
O11 Mo3 O8 102.91(8) . . ?
O11 Mo3 O5 102.94(8) . . ?
O16 Mo1 O9 81.61(6) . . ?
O16 Mo1 O17 90.70(7) . . ?
O16 Mo1 O15 88.02(7) . . ?
O16 Mo1 O14 161.96(6) . . ?
O17 Mo1 O9 80.92(6) . . ?
O17 Mo1 O15 161.39(6) . . ?
O17 Mo1 O14 87.47(7) . . ?
O15 Mo1 O9 80.53(6) . . ?
O15 Mo1 O14 88.03(7) . . ?
O14 Mo1 O9 80.38(6) . . ?
N1 Mo1 O9 176.82(8) . . ?
N1 Mo1 O16 101.45(8) . . ?
N1 Mo1 O17 99.82(8) . . ?
N1 Mo1 O15 98.63(8) . . ?
N1 Mo1 O14 96.55(8) . . ?
O7 Mo5 O9 74.72(7) . . ?
O7 Mo5 O14 81.03(7) . . ?
O3 Mo5 O9 89.77(7) . . ?
O3 Mo5 O7 93.55(8) . . ?
O3 Mo5 O6 95.42(7) . . ?
O3 Mo5 O14 162.38(7) . . ?
O6 Mo5 O9 76.16(6) . . ?
O6 Mo5 O7 149.44(7) . . ?
O6 Mo5 O14 81.65(7) . . ?
O14 Mo5 O9 72.65(6) . . ?
O13 Mo5 O9 164.43(7) . . ?
O13 Mo5 O7 102.98(9) . . ?
O13 Mo5 O3 105.79(8) . . ?
O13 Mo5 O6 102.54(9) . . ?
O13 Mo5 O14 91.79(8) . . ?
O4 Mo2 O9 89.64(6) . . ?
O4 Mo2 O7 94.11(8) . . ?
O4 Mo2 O8 95.33(8) . . ?
O4 Mo2 O15 162.09(7) . . ?
O7 Mo2 O9 74.99(6) . . ?
O7 Mo2 O15 80.81(7) . . ?
O8 Mo2 O9 75.93(6) . . ?
O8 Mo2 O7 149.30(7) . . ?
O8 Mo2 O15 81.28(7) . . ?
O15 Mo2 O9 72.47(6) . . ?
O10 Mo2 O9 164.05(7) . . ?
O10 Mo2 O4 106.26(8) . . ?
O10 Mo2 O7 102.02(9) . . ?
O10 Mo2 O8 103.22(9) . . ?
O10 Mo2 O15 91.62(8) . . ?
O21 Mo7 O27 89.62(7) . . ?
O21 Mo7 O26 94.54(7) . . ?
O21 Mo7 O23 95.15(7) . . ?
O21 Mo7 O32 161.86(7) . . ?
O26 Mo7 O27 75.29(7) . . ?
O26 Mo7 O32 80.42(7) . . ?
O23 Mo7 O27 75.21(7) . . ?
O23 Mo7 O26 148.82(8) . . ?
O23 Mo7 O32 81.21(7) . . ?
O32 Mo7 O27 72.26(6) . . ?
O28 Mo7 O27 163.88(8) . . ?
O28 Mo7 O21 106.50(9) . . ?
O28 Mo7 O26 103.15(9) . . ?
O28 Mo7 O23 102.35(9) . . ?
O28 Mo7 O32 91.63(8) . . ?
O20 Mo10 O27 88.28(15) . . ?
O20 Mo10 O26 96.40(17) . . ?
O20 Mo10 O25B 92.3(4) . . ?
O20 Mo10 O35 160.2(2) . . ?
O26 Mo10 O27 74.87(14) . . ?
O26 Mo10 O25B 148.1(3) . . ?
O26 Mo10 O35 82.33(15) . . ?
O25B Mo10 O27 74.8(3) . . ?
O25B Mo10 O35 79.4(4) . . ?
O35 Mo10 O27 72.27(12) . . ?
O31B Mo10 O20 106.7(6) . . ?
O31B Mo10 O27 165.1(6) . . ?
O31B Mo10 O26 102.7(5) . . ?
O31B Mo10 O25B 104.0(5) . . ?
O31B Mo10 O35 92.8(6) . . ?
O27 Mo8 Mo9A 46.66(8) . . ?
O22 Mo8 O27 90.15(7) . . ?
O22 Mo8 O23 94.87(8) . . ?
O22 Mo8 O24 95.34(8) . . ?
O22 Mo8 O33 162.09(7) . . ?
O22 Mo8 Mo9A 83.48(8) . . ?
O23 Mo8 O27 74.95(7) . . ?
O23 Mo8 O33 80.76(7) . . ?
O23 Mo8 Mo9A 121.48(9) . . ?
O24 Mo8 O27 75.23(7) . . ?
O24 Mo8 O23 148.42(8) . . ?
O24 Mo8 O33 80.39(8) . . ?
O24 Mo8 Mo9A 31.19(9) . . ?
O33 Mo8 O27 71.94(6) . . ?
O33 Mo8 Mo9A 84.08(8) . . ?
O29 Mo8 O27 163.34(8) . . ?
O29 Mo8 O22 106.50(9) . . ?
O29 Mo8 O23 102.35(9) . . ?
O29 Mo8 O24 103.21(10) . . ?
O29 Mo8 O33 91.41(8) . . ?
O29 Mo8 Mo9A 134.32(10) . . ?
O19 Mo9B O27 88.33(15) . . ?
O19 Mo9B O25B 96.1(4) . . ?
O19 Mo9B O24 91.36(17) . . ?
O19 Mo9B O34 160.9(2) . . ?
O25B Mo9B O27 76.1(3) . . ?
O25B Mo9B O24 148.7(4) . . ?
O25B Mo9B O34 82.8(4) . . ?
O24 Mo9B O27 73.85(13) . . ?
O24 Mo9B O34 80.45(14) . . ?
O34 Mo9B O27 72.85(12) . . ?
O30B Mo9B O27 165.5(6) . . ?
O30B Mo9B O19 106.1(6) . . ?
O30B Mo9B O25B 102.8(5) . . ?
O30B Mo9B O24 104.2(4) . . ?
O30B Mo9B O34 92.7(6) . . ?
O35 Mo6 O27 81.35(7) . . ?
O32 Mo6 O27 80.92(7) . . ?
O32 Mo6 O35 89.36(8) . . ?
O32 Mo6 O34 161.81(7) . . ?
O32 Mo6 O33 88.76(8) . . ?
O34 Mo6 O27 80.89(7) . . ?
O34 Mo6 O35 87.83(8) . . ?
O33 Mo6 O27 80.66(7) . . ?
O33 Mo6 O35 161.98(7) . . ?
O33 Mo6 O34 88.39(9) . . ?
N2 Mo6 O27 179.68(10) . . ?
N2 Mo6 O35 98.34(10) . . ?
N2 Mo6 O32 99.15(10) . . ?
N2 Mo6 O34 99.04(10) . . ?
N2 Mo6 O33 99.65(10) . . ?
Mo3 O9 Mo4 87.88(5) . . ?
Mo1 O9 Mo4 98.63(6) . . ?
Mo1 O9 Mo3 98.59(6) . . ?
Mo1 O9 Mo5 99.45(6) . . ?
Mo1 O9 Mo2 99.85(6) . . ?
Mo5 O9 Mo4 88.12(5) . . ?
Mo5 O9 Mo3 161.91(7) . . ?
Mo2 O9 Mo4 161.50(7) . . ?
Mo2 O9 Mo3 88.71(6) . . ?
Mo2 O9 Mo5 89.52(5) . . ?
Mo3 O1 Th1 134.25(9) . . ?
Mo2 O4 Th1 133.73(8) . . ?
Mo2 O7 Mo5 116.26(8) . . ?
Mo10 O20 Th1 135.09(14) . . ?
Mo9 O20 Th1 133.31(14) . . ?
Mo5 O3 Th1 133.48(9) . . ?
Mo7 O27 Mo10 87.36(9) . . ?
Mo7 O27 Mo8 88.66(6) . . ?
Mo7 O27 Mo9B 161.93(11) . . ?
Mo7 O27 Mo9A 160.90(11) . . ?
Mo8 O27 Mo10 161.60(11) . . ?
Mo8 O27 Mo9B 90.15(9) . . ?
Mo9B O27 Mo10 88.11(11) . . ?
Mo6 O27 Mo7 99.38(6) . . ?
Mo6 O27 Mo10 98.42(10) . . ?
Mo6 O27 Mo8 99.95(6) . . ?
Mo6 O27 Mo9B 98.58(11) . . ?
Mo6 O27 Mo9 98.41(9) . . ?
Mo6 O27 Mo9A 99.66(10) . . ?
Mo9 O27 Mo7 89.50(11) . . ?
Mo9 O27 Mo8 161.61(10) . . ?
Mo9 O27 Mo9A 89.16(11) . . ?
Mo9A O27 Mo8 86.64(14) . . ?
Mo1 O16 Mo3 107.15(7) . . ?
C3 O16 Mo3 121.16(14) . . ?
C3 O16 Mo1 124.53(14) . . ?
Mo4 O2 Th1 134.88(8) . . ?
Mo2 O8 Mo3 115.62(8) . . ?
Mo7 O21 Th1 133.73(9) . . ?
Mo5 O6 Mo4 116.50(9) . . ?
Mo1 O17 Mo4 108.16(7) . . ?
C4 O17 Mo4 120.61(15) . . ?
C4 O17 Mo1 123.45(15) . . ?
Mo7 O26 Mo9 115.57(13) . . ?
Mo10 O26 Mo7 117.70(13) . . ?
Mo9B O19 Th1 134.52(14) . . ?
Mo9A O19 Th1 134.39(13) . . ?
Mo8 O22 Th1 132.56(9) . . ?
Mo4 O5 Mo3 117.15(8) . . ?
Mo1 O15 Mo2 107.14(7) . . ?
C2 O15 Mo1 127.51(17) . . ?
C2 O15 Mo2 122.06(16) . . ?
Mo7 O23 Mo8 116.31(9) . . ?
Mo9B O25B Mo10 116.9(5) . . ?
Mo6 O35 Mo10 107.89(12) . . ?
Mo6 O35 Mo9 106.53(11) . . ?
C8 O35 Mo10 120.8(2) . . ?
C8 O35 Mo6 126.68(18) . . ?
C8 O35 Mo9 121.13(19) . . ?
Mo1 O14 Mo5 107.51(7) . . ?
C1 O14 Mo1 128.44(16) . . ?
C1 O14 Mo5 121.89(16) . . ?
Mo6 O32 Mo7 107.44(7) . . ?
C5 O32 Mo7 124.44(19) . . ?
C5 O32 Mo6 127.73(19) . . ?
Mo8 O24 Mo9B 116.29(13) . . ?
Mo9A O24 Mo8 116.46(13) . . ?
Mo6 O34 Mo9B 107.63(12) . . ?
Mo6 O34 Mo9A 107.07(11) . . ?
C7 O34 Mo9B 123.1(2) . . ?
C7 O34 Mo6 128.36(18) . . ?
C7 O34 Mo9A 122.9(2) . . ?
Mo6 O33 Mo8 107.45(8) . . ?
C6 O33 Mo8 124.24(18) . . ?
C6 O33 Mo6 126.43(17) . . ?
O18 N1 Mo1 176.9(2) . . ?
C21 N3 C13 106.08(17) . . ?
C9 N3 C21 111.1(2) . . ?
C9 N3 C13 111.05(18) . . ?
C17 N3 C21 111.39(18) . . ?
C17 N3 C13 110.65(19) . . ?
C17 N3 C9 106.66(18) . . ?
O16 C3 H3A 109.5 . . ?
O16 C3 H3B 109.5 . . ?
O16 C3 H3C 109.5 . . ?
H3A C3 H3B 109.5 . . ?
H3A C3 H3C 109.5 . . ?
H3B C3 H3C 109.5 . . ?
C25 N4 C33 111.1(2) . . ?
C25 N4 C37B 104.0(5) . . ?
C33 N4 C37B 117.4(5) . . ?
C29 N4 C25 107.62(19) . . ?
C29 N4 C33 109.0(2) . . ?
C29 N4 C37B 107.1(5) . . ?
C37A N4 C25 112.6(3) . . ?
C37A N4 C33 103.8(3) . . ?
C37A N4 C29 112.7(4) . . ?
O36 N2 Mo6 179.0(3) . . ?
H19A C19 H19B 107.9 . . ?
C18 C19 H19A 109.1 . . ?
C18 C19 H19B 109.1 . . ?
C20 C19 H19A 109.1 . . ?
C20 C19 H19B 109.1 . . ?
C20 C19 C18 112.4(2) . . ?
N3 C21 H21A 108.1 . . ?
N3 C21 H21B 108.1 . . ?
H21A C21 H21B 107.3 . . ?
C22 C21 N3 116.9(2) . . ?
C22 C21 H21A 108.1 . . ?
C22 C21 H21B 108.1 . . ?
N3 C13 H13A 108.4 . . ?
N3 C13 H13B 108.4 . . ?
H13A C13 H13B 107.5 . . ?
C14 C13 N3 115.41(19) . . ?
C14 C13 H13A 108.4 . . ?
C14 C13 H13B 108.4 . . ?
C19 C18 H18A 109.8 . . ?
C19 C18 H18B 109.8 . . ?
H18A C18 H18B 108.2 . . ?
C17 C18 C19 109.6(2) . . ?
C17 C18 H18A 109.8 . . ?
C17 C18 H18B 109.8 . . ?
H30A C30 H30B 108.0 . . ?
C29 C30 H30A 109.3 . . ?
C29 C30 H30B 109.3 . . ?
C29 C30 C31 111.5(3) . . ?
C31 C30 H30A 109.3 . . ?
C31 C30 H30B 109.3 . . ?
N3 C9 H9A 108.2 . . ?
N3 C9 H9B 108.2 . . ?
N3 C9 C10 116.2(2) . . ?
H9A C9 H9B 107.4 . . ?
C10 C9 H9A 108.2 . . ?
C10 C9 H9B 108.2 . . ?
H26A C26 H26B 108.4 . . ?
C27 C26 H26A 110.0 . . ?
C27 C26 H26B 110.0 . . ?
C25 C26 H26A 110.0 . . ?
C25 C26 H26B 110.0 . . ?
C25 C26 C27 108.4(2) . . ?
C26 C27 H27A 108.9 . . ?
C26 C27 H27B 108.9 . . ?
H27A C27 H27B 107.8 . . ?
C28 C27 C26 113.1(3) . . ?
C28 C27 H27A 108.9 . . ?
C28 C27 H27B 108.9 . . ?
N4 C25 H25A 108.2 . . ?
N4 C25 H25B 108.2 . . ?
C26 C25 N4 116.6(2) . . ?
C26 C25 H25A 108.2 . . ?
C26 C25 H25B 108.2 . . ?
H25A C25 H25B 107.3 . . ?
C13 C14 H14A 109.7 . . ?
C13 C14 H14B 109.7 . . ?
C13 C14 C15 109.9(2) . . ?
H14A C14 H14B 108.2 . . ?
C15 C14 H14A 109.7 . . ?
C15 C14 H14B 109.7 . . ?
O17 C4 H4A 109.5 . . ?
O17 C4 H4B 109.5 . . ?
O17 C4 H4C 109.5 . . ?
H4A C4 H4B 109.5 . . ?
H4A C4 H4C 109.5 . . ?
H4B C4 H4C 109.5 . . ?
N5 C41 C42 179.2(3) . . ?
H23A C23 H23B 107.8 . . ?
C22 C23 H23A 109.1 . . ?
C22 C23 H23B 109.1 . . ?
C22 C23 C24 112.5(2) . . ?
C24 C23 H23A 109.1 . . ?
C24 C23 H23B 109.1 . . ?
N3 C17 C18 116.0(2) . . ?
N3 C17 H17A 108.3 . . ?
N3 C17 H17B 108.3 . . ?
C18 C17 H17A 108.3 . . ?
C18 C17 H17B 108.3 . . ?
H17A C17 H17B 107.4 . . ?
H11A C11 H11B 107.9 . . ?
C10 C11 H11A 109.3 . . ?
C10 C11 H11B 109.3 . . ?
C12 C11 H11A 109.3 . . ?
C12 C11 H11B 109.3 . . ?
C12 C11 C10 111.7(3) . . ?
H40A C40 H40B 109.5 . . ?
H40A C40 H40C 109.5 . . ?
H40B C40 H40C 109.5 . . ?
H40D C40 H40E 109.5 . . ?
H40D C40 H40F 109.5 . . ?
H40E C40 H40F 109.5 . . ?
C39A C40 H40A 109.5 . . ?
C39A C40 H40B 109.5 . . ?
C39A C40 H40C 109.5 . . ?
C39B C40 H40D 109.5 . . ?
C39B C40 H40E 109.5 . . ?
C39B C40 H40F 109.5 . . ?
O35 C8 H8A 109.5 . . ?
O35 C8 H8B 109.5 . . ?
O35 C8 H8C 109.5 . . ?
H8A C8 H8B 109.5 . . ?
H8A C8 H8C 109.5 . . ?
H8B C8 H8C 109.5 . . ?
O33 C6 H6A 109.5 . . ?
O33 C6 H6B 109.5 . . ?
O33 C6 H6C 109.5 . . ?
H6A C6 H6B 109.5 . . ?
H6A C6 H6C 109.5 . . ?
H6B C6 H6C 109.5 . . ?
H32A C32 H32B 109.5 . . ?
H32A C32 H32C 109.5 . . ?
H32B C32 H32C 109.5 . . ?
C31 C32 H32A 109.5 . . ?
C31 C32 H32B 109.5 . . ?
C31 C32 H32C 109.5 . . ?
C19 C20 H20A 109.5 . . ?
C19 C20 H20B 109.5 . . ?
C19 C20 H20C 109.5 . . ?
H20A C20 H20B 109.5 . . ?
H20A C20 H20C 109.5 . . ?
H20B C20 H20C 109.5 . . ?
C9 C10 H10A 109.7 . . ?
C9 C10 H10B 109.7 . . ?
C11 C10 C9 109.8(2) . . ?
C11 C10 H10A 109.7 . . ?
C11 C10 H10B 109.7 . . ?
H10A C10 H10B 108.2 . . ?
C14 C15 H15A 109.1 . . ?
C14 C15 H15B 109.1 . . ?
C14 C15 C16 112.5(2) . . ?
H15A C15 H15B 107.8 . . ?
C16 C15 H15A 109.1 . . ?
C16 C15 H15B 109.1 . . ?
C41 C42 H42A 109.5 . . ?
C41 C42 H42B 109.5 . . ?
C41 C42 H42C 109.5 . . ?
H42A C42 H42B 109.5 . . ?
H42A C42 H42C 109.5 . . ?
H42B C42 H42C 109.5 . . ?
N4 C33 H33A 108.2 . . ?
N4 C33 H33B 108.2 . . ?
H33A C33 H33B 107.3 . . ?
C34 C33 N4 116.4(2) . . ?
C34 C33 H33A 108.2 . . ?
C34 C33 H33B 108.2 . . ?
C27 C28 H28A 109.5 . . ?
C27 C28 H28B 109.5 . . ?
C27 C28 H28C 109.5 . . ?
H28A C28 H28B 109.5 . . ?
H28A C28 H28C 109.5 . . ?
H28B C28 H28C 109.5 . . ?
N4 C29 H29A 108.2 . . ?
N4 C29 H29B 108.2 . . ?
C30 C29 N4 116.2(2) . . ?
C30 C29 H29A 108.2 . . ?
C30 C29 H29B 108.2 . . ?
H29A C29 H29B 107.4 . . ?
O15 C2 H2A 109.5 . . ?
O15 C2 H2B 109.5 . . ?
O15 C2 H2C 109.5 . . ?
H2A C2 H2B 109.5 . . ?
H2A C2 H2C 109.5 . . ?
H2B C2 H2C 109.5 . . ?
C30 C31 H31A 109.0 . . ?
C30 C31 H31B 109.0 . . ?
C32 C31 C30 112.8(3) . . ?
C32 C31 H31A 109.0 . . ?
C32 C31 H31B 109.0 . . ?
H31A C31 H31B 107.8 . . ?
C21 C22 H22A 109.8 . . ?
C21 C22 H22B 109.8 . . ?
C23 C22 C21 109.2(2) . . ?
C23 C22 H22A 109.8 . . ?
C23 C22 H22B 109.8 . . ?
H22A C22 H22B 108.3 . . ?
C33 C34 H34A 109.9 . . ?
C33 C34 H34B 109.9 . . ?
C33 C34 C35 109.0(2) . . ?
H34A C34 H34B 108.3 . . ?
C35 C34 H34A 109.9 . . ?
C35 C34 H34B 109.9 . . ?
C34 C35 H35A 109.4 . . ?
C34 C35 H35B 109.4 . . ?
H35A C35 H35B 108.0 . . ?
C36 C35 C34 111.3(3) . . ?
C36 C35 H35A 109.4 . . ?
C36 C35 H35B 109.4 . . ?
O14 C1 H1A 109.5 . . ?
O14 C1 H1B 109.5 . . ?
O14 C1 H1C 109.5 . . ?
H1A C1 H1B 109.5 . . ?
H1A C1 H1C 109.5 . . ?
H1B C1 H1C 109.5 . . ?
C23 C24 H24A 109.5 . . ?
C23 C24 H24B 109.5 . . ?
C23 C24 H24C 109.5 . . ?
H24A C24 H24B 109.5 . . ?
H24A C24 H24C 109.5 . . ?
H24B C24 H24C 109.5 . . ?
O34 C7 H7A 109.5 . . ?
O34 C7 H7B 109.5 . . ?
O34 C7 H7C 109.5 . . ?
H7A C7 H7B 109.5 . . ?
H7A C7 H7C 109.5 . . ?
H7B C7 H7C 109.5 . . ?
N4 C37A H37A 109.3 . . ?
N4 C37A H37B 109.3 . . ?
N4 C37A C38A 111.5(5) . . ?
H37A C37A H37B 108.0 . . ?
C38A C37A H37A 109.3 . . ?
C38A C37A H37B 109.3 . . ?
C11 C12 H12A 109.5 . . ?
C11 C12 H12B 109.5 . . ?
C11 C12 H12C 109.5 . . ?
H12A C12 H12B 109.5 . . ?
H12A C12 H12C 109.5 . . ?
H12B C12 H12C 109.5 . . ?
O32 C5 H5A 109.5 . . ?
O32 C5 H5B 109.5 . . ?
O32 C5 H5C 109.5 . . ?
H5A C5 H5B 109.5 . . ?
H5A C5 H5C 109.5 . . ?
H5B C5 H5C 109.5 . . ?
C35 C36 H36A 109.5 . . ?
C35 C36 H36B 109.5 . . ?
C35 C36 H36C 109.5 . . ?
H36A C36 H36B 109.5 . . ?
H36A C36 H36C 109.5 . . ?
H36B C36 H36C 109.5 . . ?
C15 C16 H16A 109.5 . . ?
C15 C16 H16B 109.5 . . ?
C15 C16 H16C 109.5 . . ?
H16A C16 H16B 109.5 . . ?
H16A C16 H16C 109.5 . . ?
H16B C16 H16C 109.5 . . ?
C37A C38A H38A 109.4 . . ?
C37A C38A H38B 109.4 . . ?
H38A C38A H38B 108.0 . . ?
C39A C38A C37A 111.0(4) . . ?
C39A C38A H38A 109.4 . . ?
C39A C38A H38B 109.4 . . ?
C40 C39A H39A 110.3 . . ?
C40 C39A H39B 110.3 . . ?
C38A C39A C40 106.9(3) . . ?
C38A C39A H39A 110.3 . . ?
C38A C39A H39B 110.3 . . ?
H39A C39A H39B 108.6 . . ?
H38C C38B H38D 107.3 . . ?
C39B C38B H38C 108.1 . . ?
C39B C38B H38D 108.1 . . ?
C39B C38B C37B 116.7(6) . . ?
C37B C38B H38C 108.1 . . ?
C37B C38B H38D 108.1 . . ?
C40 C39B H39C 110.4 . . ?
C40 C39B H39D 110.4 . . ?
C38B C39B C40 106.5(5) . . ?
C38B C39B H39C 110.4 . . ?
C38B C39B H39D 110.4 . . ?
H39C C39B H39D 108.6 . . ?
O20 Mo9 O27 90.11(14) . . ?
O20 Mo9 O26 93.95(16) . . ?
O20 Mo9 O35 163.8(2) . . ?
O20 Mo9 O25A 94.8(3) . . ?
O26 Mo9 O27 75.04(12) . . ?
O26 Mo9 O35 81.25(13) . . ?
O35 Mo9 O27 73.71(11) . . ?
O31A Mo9 O20 104.8(5) . . ?
O31A Mo9 O27 165.1(5) . . ?
O31A Mo9 O26 103.2(4) . . ?
O31A Mo9 O35 91.4(5) . . ?
O31A Mo9 O25A 103.3(5) . . ?
O25A Mo9 O27 75.2(3) . . ?
O25A Mo9 O26 149.0(3) . . ?
O25A Mo9 O35 82.2(3) . . ?
Mo9 O25A Mo9A 116.4(4) . . ?
O27 Mo9A Mo8 46.71(9) . . ?
O19 Mo9A Mo8 84.37(18) . . ?
O19 Mo9A O27 89.66(14) . . ?
O19 Mo9A O24 97.3(3) . . ?
O19 Mo9A O34 161.62(18) . . ?
O19 Mo9A O25A 93.2(3) . . ?
O24 Mo9A Mo8 32.35(9) . . ?
O24 Mo9A O27 76.36(15) . . ?
O24 Mo9A O34 82.28(14) . . ?
O24 Mo9A O25A 149.1(3) . . ?
O34 Mo9A Mo8 85.75(12) . . ?
O34 Mo9A O27 72.33(11) . . ?
O25A Mo9A Mo8 121.3(3) . . ?
O25A Mo9A O27 74.7(3) . . ?
O25A Mo9A O34 78.8(3) . . ?
O30A Mo9A Mo8 135.8(4) . . ?
O30A Mo9A O27 165.1(4) . . ?
O30A Mo9A O19 105.1(4) . . ?
O30A Mo9A O24 103.6(4) . . ?
O30A Mo9A O34 92.8(4) . . ?
O30A Mo9A O25A 101.6(5) . . ?
N4 C37B H37C 106.5 . . ?
N4 C37B H37D 106.5 . . ?
C38B C37B N4 123.2(9) . . ?
C38B C37B H37C 106.5 . . ?
C38B C37B H37D 106.5 . . ?
H37C C37B H37D 106.5 . . ?

loop_
_geom_bond_atom_site_label_1
_geom_bond_atom_site_label_2
_geom_bond_distance
_geom_bond_site_symmetry_2
_geom_bond_publ_flag
Th1 O1 2.4242(16) . ?
Th1 O4 2.4135(16) . ?
Th1 O20 2.4067(16) . ?
Th1 O3 2.4020(17) . ?
Th1 O2 2.3992(16) . ?
Th1 O21 2.4123(16) . ?
Th1 O19 2.3873(18) . ?
Th1 O22 2.4381(17) . ?
Mo4 O9 2.3520(15) . ?
Mo4 O2 1.7733(16) . ?
Mo4 O6 1.9241(17) . ?
Mo4 O17 2.1884(16) . ?
Mo4 O5 1.9018(17) . ?
Mo4 O12 1.6873(17) . ?
Mo3 O9 2.3284(16) . ?
Mo3 O1 1.7731(16) . ?
Mo3 O16 2.2084(15) . ?
Mo3 O8 1.9232(16) . ?
Mo3 O5 1.9042(16) . ?
Mo3 O11 1.6905(18) . ?
Mo1 O9 2.1238(15) . ?
Mo1 O16 1.9862(17) . ?
Mo1 O17 2.0045(16) . ?
Mo1 O15 2.0075(17) . ?
Mo1 O14 2.0120(17) . ?
Mo1 N1 1.776(2) . ?
Mo5 O9 2.3158(16) . ?
Mo5 O7 1.9204(18) . ?
Mo5 O3 1.7817(16) . ?
Mo5 O6 1.8931(17) . ?
Mo5 O14 2.1887(16) . ?
Mo5 O13 1.6907(19) . ?
Mo2 O9 2.3093(16) . ?
Mo2 O4 1.7738(16) . ?
Mo2 O7 1.9144(19) . ?
Mo2 O8 1.9079(18) . ?
Mo2 O15 2.2087(16) . ?
Mo2 O10 1.6954(17) . ?
Mo7 O27 2.3150(17) . ?
Mo7 O21 1.7725(16) . ?
Mo7 O26 1.9172(17) . ?
Mo7 O23 1.9080(17) . ?
Mo7 O32 2.2122(17) . ?
Mo7 O28 1.6839(19) . ?
Mo10 O20 1.771(4) . ?
Mo10 O27 2.369(4) . ?
Mo10 O26 1.863(4) . ?
Mo10 O25B 1.929(8) . ?
Mo10 O35 2.199(4) . ?
Mo10 O31B 1.693(8) . ?
Mo8 O27 2.3250(17) . ?
Mo8 O22 1.7758(16) . ?
Mo8 O23 1.9089(18) . ?
Mo8 O24 1.906(2) . ?
Mo8 O33 2.2238(18) . ?
Mo8 O29 1.7013(19) . ?
Mo8 Mo9A 3.189(5) . ?
Mo9B O27 2.332(4) . ?
Mo9B O19 1.803(4) . ?
Mo9B O25B 1.908(7) . ?
Mo9B O24 1.976(4) . ?
Mo9B O34 2.180(4) . ?
Mo9B O30B 1.680(8) . ?
Mo6 O27 2.1249(15) . ?
Mo6 O35 2.0122(19) . ?
Mo6 O32 1.9871(19) . ?
Mo6 O34 2.007(2) . ?
Mo6 O33 2.003(2) . ?
Mo6 N2 1.775(2) . ?
O20 Mo9 1.770(3) . ?
O27 Mo9 2.313(4) . ?
O27 Mo9A 2.323(3) . ?
O16 C3 1.428(3) . ?
O17 C4 1.430(3) . ?
O26 Mo9 1.934(4) . ?
O19 Mo9A 1.760(3) . ?
O15 C2 1.427(3) . ?
O35 C8 1.418(3) . ?
O35 Mo9 2.181(3) . ?
O14 C1 1.422(3) . ?
O32 C5 1.415(3) . ?
O24 Mo9A 1.844(5) . ?
O34 C7 1.406(3) . ?
O34 Mo9A 2.219(4) . ?
O33 C6 1.411(3) . ?
O18 N1 1.200(3) . ?
O36 N2 1.200(3) . ?
N3 C21 1.525(3) . ?
N3 C13 1.527(3) . ?
N3 C9 1.519(3) . ?
N3 C17 1.513(3) . ?
C3 H3A 0.9800 . ?
C3 H3B 0.9800 . ?
C3 H3C 0.9800 . ?
N4 C25 1.522(3) . ?
N4 C33 1.527(4) . ?
N4 C29 1.522(3) . ?
N4 C37A 1.474(7) . ?
N4 C37B 1.605(11) . ?
C19 H19A 0.9900 . ?
C19 H19B 0.9900 . ?
C19 C18 1.524(4) . ?
C19 C20 1.517(4) . ?
C21 H21A 0.9900 . ?
C21 H21B 0.9900 . ?
C21 C22 1.524(3) . ?
C13 H13A 0.9900 . ?
C13 H13B 0.9900 . ?
C13 C14 1.511(3) . ?
C18 H18A 0.9900 . ?
C18 H18B 0.9900 . ?
C18 C17 1.520(3) . ?
C30 H30A 0.9900 . ?
C30 H30B 0.9900 . ?
C30 C29 1.497(4) . ?
C30 C31 1.513(4) . ?
C9 H9A 0.9900 . ?
C9 H9B 0.9900 . ?
C9 C10 1.522(4) . ?
C26 H26A 0.9900 . ?
C26 H26B 0.9900 . ?
C26 C27 1.526(4) . ?
C26 C25 1.519(4) . ?
C27 H27A 0.9900 . ?
C27 H27B 0.9900 . ?
C27 C28 1.508(5) . ?
C25 H25A 0.9900 . ?
C25 H25B 0.9900 . ?
C14 H14A 0.9900 . ?
C14 H14B 0.9900 . ?
C14 C15 1.523(4) . ?
C4 H4A 0.9800 . ?
C4 H4B 0.9800 . ?
C4 H4C 0.9800 . ?
C41 N5 1.131(4) . ?
C41 C42 1.451(4) . ?
C23 H23A 0.9900 . ?
C23 H23B 0.9900 . ?
C23 C22 1.519(4) . ?
C23 C24 1.527(4) . ?
C17 H17A 0.9900 . ?
C17 H17B 0.9900 . ?
C11 H11A 0.9900 . ?
C11 H11B 0.9900 . ?
C11 C10 1.521(4) . ?
C11 C12 1.516(4) . ?
C40 H40A 0.9800 . ?
C40 H40B 0.9800 . ?
C40 H40C 0.9800 . ?
C40 H40D 0.9800 . ?
C40 H40E 0.9800 . ?
C40 H40F 0.9800 . ?
C40 C39A 1.555(5) . ?
C40 C39B 1.567(7) . ?
C8 H8A 0.9800 . ?
C8 H8B 0.9800 . ?
C8 H8C 0.9800 . ?
C6 H6A 0.9800 . ?
C6 H6B 0.9800 . ?
C6 H6C 0.9800 . ?
C32 H32A 0.9800 . ?
C32 H32B 0.9800 . ?
C32 H32C 0.9800 . ?
C32 C31 1.512(5) . ?
C20 H20A 0.9800 . ?
C20 H20B 0.9800 . ?
C20 H20C 0.9800 . ?
C10 H10A 0.9900 . ?
C10 H10B 0.9900 . ?
C15 H15A 0.9900 . ?
C15 H15B 0.9900 . ?
C15 C16 1.524(4) . ?
C42 H42A 0.9800 . ?
C42 H42B 0.9800 . ?
C42 H42C 0.9800 . ?
C33 H33A 0.9900 . ?
C33 H33B 0.9900 . ?
C33 C34 1.509(5) . ?
C28 H28A 0.9800 . ?
C28 H28B 0.9800 . ?
C28 H28C 0.9800 . ?
C29 H29A 0.9900 . ?
C29 H29B 0.9900 . ?
C2 H2A 0.9800 . ?
C2 H2B 0.9800 . ?
C2 H2C 0.9800 . ?
C31 H31A 0.9900 . ?
C31 H31B 0.9900 . ?
C22 H22A 0.9900 . ?
C22 H22B 0.9900 . ?
C34 H34A 0.9900 . ?
C34 H34B 0.9900 . ?
C34 C35 1.530(4) . ?
C35 H35A 0.9900 . ?
C35 H35B 0.9900 . ?
C35 C36 1.510(5) . ?
C1 H1A 0.9800 . ?
C1 H1B 0.9800 . ?
C1 H1C 0.9800 . ?
C24 H24A 0.9800 . ?
C24 H24B 0.9800 . ?
C24 H24C 0.9800 . ?
C7 H7A 0.9800 . ?
C7 H7B 0.9800 . ?
C7 H7C 0.9800 . ?
C37A H37A 0.9900 . ?
C37A H37B 0.9900 . ?
C37A C38A 1.515(8) . ?
C12 H12A 0.9800 . ?
C12 H12B 0.9800 . ?
C12 H12C 0.9800 . ?
C5 H5A 0.9800 . ?
C5 H5B 0.9800 . ?
C5 H5C 0.9800 . ?
C36 H36A 0.9800 . ?
C36 H36B 0.9800 . ?
C36 H36C 0.9800 . ?
C16 H16A 0.9800 . ?
C16 H16B 0.9800 . ?
C16 H16C 0.9800 . ?
C38A H38A 0.9900 . ?
C38A H38B 0.9900 . ?
C38A C39A 1.513(5) . ?
C39A H39A 0.9900 . ?
C39A H39B 0.9900 . ?
C38B H38C 0.9900 . ?
C38B H38D 0.9900 . ?
C38B C39B 1.521(9) . ?
C38B C37B 1.574(15) . ?
C39B H39C 0.9900 . ?
C39B H39D 0.9900 . ?
O31A Mo9 1.701(7) . ?
Mo9 O25A 1.907(7) . ?
O25A Mo9A 1.923(7) . ?
Mo9A O30A 1.693(7) . ?
C37B H37C 0.9900 . ?
C37B H37D 0.9900 . ?

loop_
_geom_torsion_atom_site_label_1
_geom_torsion_atom_site_label_2
_geom_torsion_atom_site_label_3
_geom_torsion_atom_site_label_4
_geom_torsion
_geom_torsion_site_symmetry_1
_geom_torsion_site_symmetry_2
_geom_torsion_site_symmetry_3
_geom_torsion_site_symmetry_4
_geom_torsion_publ_flag
Th1 O20 Mo9 O27 1.6(2) . . . . ?
Th1 O20 Mo9 O26 76.7(2) . . . . ?
Th1 O20 Mo9 O35 4.6(10) . . . . ?
Th1 O20 Mo9 O31A -178.6(5) . . . . ?
Th1 O20 Mo9 O25A -73.5(3) . . . . ?
Th1 O19 Mo9A Mo8 -44.4(3) . . . . ?
Th1 O19 Mo9A O27 2.1(3) . . . . ?
Th1 O19 Mo9A O24 -74.1(3) . . . . ?
Th1 O19 Mo9A O34 13.4(12) . . . . ?
Th1 O19 Mo9A O25A 76.8(4) . . . . ?
Th1 O19 Mo9A O30A 179.7(5) . . . . ?
Mo8 O24 Mo9A O27 -20.66(14) . . . . ?
Mo8 O24 Mo9A O19 67.20(18) . . . . ?
Mo8 O24 Mo9A O34 -94.26(13) . . . . ?
Mo8 O24 Mo9A O25A -41.6(7) . . . . ?
Mo8 O24 Mo9A O30A 174.7(4) . . . . ?
O9 Mo4 O2 Th1 -0.11(12) . . . . ?
O9 Mo3 O1 Th1 0.72(11) . . . . ?
O9 Mo5 O3 Th1 -2.19(11) . . . . ?
O9 Mo5 O6 Mo4 19.05(8) . . . . ?
O9 Mo2 O4 Th1 0.49(12) . . . . ?
O7 Mo5 O3 Th1 -76.87(12) . . . . ?
O7 Mo5 O6 Mo4 37.08(18) . . . . ?
O7 Mo2 O4 Th1 75.41(13) . . . . ?
O20 Mo10 O26 Mo7 -66.88(18) . . . . ?
O3 Mo5 O6 Mo4 -69.37(10) . . . . ?
O27 Mo7 O21 Th1 0.26(11) . . . . ?
O27 Mo10 O20 Th1 -3.3(2) . . . . ?
O27 Mo10 O26 Mo7 19.59(14) . . . . ?
O27 Mo8 O22 Th1 -0.75(12) . . . . ?
O27 Mo9B O19 Th1 -5.5(2) . . . . ?
O16 Mo3 O1 Th1 3.5(3) . . . . ?
O8 Mo3 O1 Th1 75.79(12) . . . . ?
O8 Mo2 O4 Th1 -75.34(13) . . . . ?
O6 Mo4 O2 Th1 -74.69(12) . . . . ?
O6 Mo5 O3 Th1 73.89(12) . . . . ?
O17 Mo4 O2 Th1 -3.7(3) . . . . ?
O26 Mo7 O21 Th1 -74.95(12) . . . . ?
O26 Mo10 O20 Th1 71.3(2) . . . . ?
O5 Mo4 O2 Th1 74.45(12) . . . . ?
O5 Mo3 O1 Th1 -74.42(12) . . . . ?
O15 Mo2 O4 Th1 2.7(3) . . . . ?
O23 Mo7 O21 Th1 75.37(12) . . . . ?
O23 Mo8 O22 Th1 -75.66(12) . . . . ?
O25B Mo10 O20 Th1 -78.0(3) . . . . ?
O25B Mo10 O26 Mo7 37.9(8) . . . . ?
O25B Mo9B O19 Th1 70.3(3) . . . . ?
O11 Mo3 O1 Th1 -179.44(11) . . . . ?
O35 Mo10 O20 Th1 -13.8(7) . . . . ?
O35 Mo10 O26 Mo7 93.22(14) . . . . ?
O14 Mo5 O3 Th1 -5.6(3) . . . . ?
O14 Mo5 O6 Mo4 93.13(9) . . . . ?
O32 Mo7 O21 Th1 -2.0(3) . . . . ?
O24 Mo8 O22 Th1 74.42(13) . . . . ?
O24 Mo9B O19 Th1 -79.34(19) . . . . ?
O31B Mo10 O20 Th1 176.6(5) . . . . ?
O31B Mo10 O26 Mo7 -175.6(6) . . . . ?
O34 Mo9B O19 Th1 -15.3(7) . . . . ?
O13 Mo5 O3 Th1 178.57(12) . . . . ?
O13 Mo5 O6 Mo4 -176.89(9) . . . . ?
O10 Mo2 O4 Th1 179.21(13) . . . . ?
O33 Mo8 O22 Th1 -0.7(3) . . . . ?
O12 Mo4 O2 Th1 -179.98(12) . . . . ?
O29 Mo8 O22 Th1 179.92(13) . . . . ?
O28 Mo7 O21 Th1 179.89(12) . . . . ?
O30B Mo9B O19 Th1 175.5(4) . . . . ?
N3 C21 C22 C23 -174.3(2) . . . . ?
N3 C13 C14 C15 174.9(2) . . . . ?
N3 C9 C10 C11 173.3(2) . . . . ?
N4 C33 C34 C35 177.6(2) . . . . ?
N4 C37A C38A C39A 158.6(4) . . . . ?
C19 C18 C17 N3 171.8(2) . . . . ?
C21 N3 C13 C14 -176.4(2) . . . . ?
C21 N3 C9 C10 68.9(3) . . . . ?
C21 N3 C17 C18 -61.6(3) . . . . ?
C13 N3 C21 C22 -169.1(2) . . . . ?
C13 N3 C9 C10 -48.9(3) . . . . ?
C13 N3 C17 C18 56.1(3) . . . . ?
C13 C14 C15 C16 -175.0(3) . . . . ?
C9 N3 C21 C22 70.1(3) . . . . ?
C9 N3 C13 C14 -55.6(3) . . . . ?
C9 N3 C17 C18 177.0(2) . . . . ?
C27 C26 C25 N4 -177.2(2) . . . . ?
C25 N4 C33 C34 54.0(3) . . . . ?
C25 N4 C29 C30 73.8(3) . . . . ?
C25 N4 C37A C38A 179.9(3) . . . . ?
C25 N4 C37B C38B -165.9(8) . . . . ?
C25 C26 C27 C28 177.7(3) . . . . ?
C17 N3 C21 C22 -48.6(3) . . . . ?
C17 N3 C13 C14 62.7(3) . . . . ?
C17 N3 C9 C10 -169.5(2) . . . . ?
C20 C19 C18 C17 173.5(2) . . . . ?
C33 N4 C25 C26 54.5(3) . . . . ?
C33 N4 C29 C30 -165.6(3) . . . . ?
C33 N4 C37A C38A 59.7(5) . . . . ?
C33 N4 C37B C38B 70.9(10) . . . . ?
C33 C34 C35 C36 178.3(3) . . . . ?
C29 N4 C25 C26 173.8(2) . . . . ?
C29 N4 C33 C34 -64.4(3) . . . . ?
C29 N4 C37A C38A -58.1(5) . . . . ?
C29 N4 C37B C38B -52.1(9) . . . . ?
C29 C30 C31 C32 -171.8(3) . . . . ?
C31 C30 C29 N4 -177.1(3) . . . . ?
C24 C23 C22 C21 -173.2(2) . . . . ?
C37A N4 C25 C26 -61.4(4) . . . . ?
C37A N4 C33 C34 175.2(4) . . . . ?
C37A N4 C29 C30 -50.9(4) . . . . ?
C37A C38A C39A C40 169.7(4) . . . . ?
C12 C11 C10 C9 -176.2(2) . . . . ?
C39B C38B C37B N4 -66.5(11) . . . . ?
Mo9A Mo8 O22 Th1 45.53(13) . . . . ?
C37B N4 C25 C26 -72.8(5) . . . . ?
C37B N4 C33 C34 173.6(6) . . . . ?
C37B N4 C29 C30 -37.6(6) . . . . ?
C37B C38B C39B C40 -168.6(6) . . . . ?

loop_
_exptl_oxdiff_crystal_face_indexfrac_h
_exptl_oxdiff_crystal_face_indexfrac_k
_exptl_oxdiff_crystal_face_indexfrac_l
_exptl_oxdiff_crystal_face_x
_exptl_oxdiff_crystal_face_y
_exptl_oxdiff_crystal_face_z
-0.0002 1.0005 -0.9995 -0.0207 -0.0211 -0.0373
0.0005 -0.9985 -1.0009 -0.0177 -0.0203 0.0380
0.0009 -1.9979 -1.0016 -0.0161 -0.0200 0.0757
-1.0005 -0.0007 -0.0016 -0.0295 0.0329 -0.0118
1.0005 0.0007 0.0016 0.0295 -0.0329 0.0118
2.0007 1.0009 0.0038 0.0574 -0.0661 -0.0141
-1.0002 -1.0002 -0.0023 -0.0279 0.0332 0.0259
-0.9998 -1.9997 -0.0030 -0.0264 0.0336 0.0635
0.0004 -0.9995 -0.0007 0.0015 0.0004 0.0376
1.0013 -1.9983 0.0001 0.0325 -0.0321 0.0871
1.0009 -0.9988 0.0008 0.0310 -0.0325 0.0494
2.0014 -0.9981 0.0024 0.0605 -0.0654 0.0612
1.0009 0.0027 -1.9988 -0.0090 -0.0743 0.0125
-1.0001 -2.0017 1.9974 0.0120 0.0750 0.0628
-1.0009 -0.0027 1.9988 0.0090 0.0743 -0.0125
-1.0016 1.9962 2.0002 0.0059 0.0735 -0.0878
-0.0004 0.9995 0.0007 -0.0015 -0.0004 -0.0376
-1.0002 0.0013 -2.0019 -0.0679 -0.0085 -0.0111
-1.0006 1.0008 -2.0012 -0.0694 -0.0089 -0.0487
1.0002 -0.0013 2.0019 0.0679 0.0085 0.0111
0.9998 0.9981 2.0026 0.0663 0.0082 -0.0266
-0.9995 -1.9976 -2.0033 -0.0648 -0.0078 0.0642
-2.0009 -0.0004 -1.0033 -0.0781 0.0450 -0.0232
-2.0002 -1.9993 -1.0047 -0.0751 0.0458 0.0521
-0.0002 -0.0010 1.0002 0.0192 0.0207 -0.0004
0.0001 -1.0015 1.9996 0.0400 0.0418 0.0369
